data_4314752
loop_
_publ_author_name
'Dongbin Dang'
'Yan Bai'
'Cheng He'
'Jian Wang'
'Chunying Duan'
'Jingyang Niu'

_publ_section_title
;
 Structural and Catalytic Performance of a Polyoxometalate-Based
 Metal-Organic Framework Having a Lanthanide Nanocage as a Secondary
 Building Block
;
_journal_name_full 'Inorganic Chemistry'
_journal_page_first 1280
_journal_page_last 1282
_journal_paper_doi 10.1021/ic901504q
_journal_volume 49
_journal_year 2010
_chemical_formula_sum 'C128 H175 B3 Ho4 N28 O172 W36'
_chemical_formula_weight 12168.71
_chemical_name_systematic
; 
 ? 
;
_space_group_IT_number 2
_symmetry_cell_setting triclinic
_symmetry_space_group_name_Hall '-P 1'
_symmetry_space_group_name_H-M 'P -1'
_atom_sites_solution_hydrogens geom
_atom_sites_solution_primary direct
_atom_sites_solution_secondary difmap
_audit_creation_method SHELXL-97
_cell_angle_alpha 64.239(2)
_cell_angle_beta 65.377(2)
_cell_angle_gamma 64.850(2)
_cell_formula_units_Z 1
_cell_length_a 18.9215(6)
_cell_length_b 20.0382(7)
_cell_length_c 20.7893(6)
_cell_measurement_reflns_used 3581
_cell_measurement_temperature 273(2)
_cell_measurement_theta_max 21.04
_cell_measurement_theta_min 2.25
_cell_volume 6160.4(4)
_computing_cell_refinement 'Bruker SMART'
_computing_data_collection 'Bruker SMART'
_computing_data_reduction 'Bruker SAINT'
_computing_molecular_graphics 'Bruker SHELXTL'
_computing_publication_material 'Bruker SHELXTL'
_computing_structure_refinement 'SHELXL-97 (Sheldrick, 1997)'
_computing_structure_solution 'SHELXS-97 (Sheldrick, 1990)'
_diffrn_ambient_temperature 273(2)
_diffrn_measured_fraction_theta_full 0.997
_diffrn_measured_fraction_theta_max 0.997
_diffrn_measurement_device_type 'CCD area detector'
_diffrn_measurement_method 'phi and omega scans'
_diffrn_radiation_monochromator graphite
_diffrn_radiation_source 'fine-focus sealed tube'
_diffrn_radiation_type MoK\a
_diffrn_radiation_wavelength 0.71073
_diffrn_reflns_av_R_equivalents 0.0920
_diffrn_reflns_av_sigmaI/netI 0.1164
_diffrn_reflns_limit_h_max 20
_diffrn_reflns_limit_h_min -22
_diffrn_reflns_limit_k_max 21
_diffrn_reflns_limit_k_min -23
_diffrn_reflns_limit_l_max 24
_diffrn_reflns_limit_l_min -24
_diffrn_reflns_number 57439
_diffrn_reflns_theta_full 25.00
_diffrn_reflns_theta_max 25.00
_diffrn_reflns_theta_min 1.90
_exptl_absorpt_coefficient_mu 18.105
_exptl_absorpt_correction_T_max 0.1721
_exptl_absorpt_correction_T_min 0.1224
_exptl_absorpt_correction_type multi-scan
_exptl_crystal_colour yellow
_exptl_crystal_density_diffrn 3.280
_exptl_crystal_density_method 'not measured'
_exptl_crystal_description block
_exptl_crystal_F_000 5462
_exptl_crystal_size_max 0.20
_exptl_crystal_size_mid 0.15
_exptl_crystal_size_min 0.15
_refine_diff_density_max 2.641
_refine_diff_density_min -2.817
_refine_diff_density_rms 0.290
_refine_ls_extinction_method none
_refine_ls_goodness_of_fit_ref 1.030
_refine_ls_hydrogen_treatment constr
_refine_ls_matrix_type full
_refine_ls_number_parameters 1694
_refine_ls_number_reflns 21628
_refine_ls_number_restraints 84
_refine_ls_restrained_S_all 1.028
_refine_ls_R_factor_all 0.1319
_refine_ls_R_factor_gt 0.0598
_refine_ls_shift/su_max 0.001
_refine_ls_shift/su_mean 0.000
_refine_ls_structure_factor_coef Fsqd
_refine_ls_weighting_details 'calc w=1/[\s^2^(Fo^2^)+(0.0359P)^2^+0.0000P] where P=(Fo^2^+2Fc^2^)/3'
_refine_ls_weighting_scheme calc
_refine_ls_wR_factor_gt 0.1100
_refine_ls_wR_factor_ref 0.1270
_reflns_number_gt 11697
_reflns_number_total 21628
_reflns_threshold_expression >2sigma(I)
_cod_data_source_file ic901504q_si_002.cif
_cod_data_source_block ddb
_cod_depositor_comments
;
The following automatic conversions were performed:

'_symmetry_cell_setting' value 'Triclinic' changed to 'triclinic'
according to the built-in table from CIF Core dictionary named
'cif_core.dic' version 2.4.1 from 2010-06-29.

Automatic conversion script
Id: cif_fix_values 1646 2011-03-28 12:23:43Z adriana 
;
_cod_original_cell_volume 6160.4(3)
_cod_database_code 4314752

loop_
_symmetry_equiv_pos_as_xyz
'x, y, z'
'-x, -y, -z'

loop_
_atom_site_label
_atom_site_type_symbol
_atom_site_fract_x
_atom_site_fract_y
_atom_site_fract_z
_atom_site_U_iso_or_equiv
_atom_site_adp_type
_atom_site_occupancy
_atom_site_symmetry_multiplicity
_atom_site_calc_flag
_atom_site_refinement_flags
_atom_site_disorder_assembly
_atom_site_disorder_group
B1 B 1.2519(6) 0.2685(7) 0.2292(7) 0.025(4) Uani 1 1 d . . .
W1 W 1.44278(3) 0.25529(3) 0.09840(3) 0.04628(16) Uani 1 1 d . . .
W2 W 1.29441(3) 0.42032(3) 0.06973(3) 0.04232(16) Uani 1 1 d . . .
W3 W 1.29141(3) 0.26614(3) 0.05082(3) 0.04479(15) Uani 1 1 d . . .
W4 W 1.24903(4) 0.10165(3) 0.21404(4) 0.0650(2) Uani 1 1 d . . .
W5 W 1.40009(4) 0.09017(3) 0.26266(3) 0.0634(2) Uani 1 1 d . . .
W6 W 1.21614(4) 0.10657(3) 0.38113(4) 0.0674(2) Uani 1 1 d . . .
W7 W 1.08788(3) 0.28518(3) 0.18263(3) 0.05131(16) Uani 1 1 d . . .
W8 W 1.09108(3) 0.43880(3) 0.20148(3) 0.04691(17) Uani 1 1 d . . .
W9 W 1.05485(3) 0.28937(3) 0.34992(3) 0.05200(18) Uani 1 1 d . . .
W10 W 1.25862(3) 0.42427(3) 0.25497(3) 0.04759(16) Uani 1 1 d . . .
W11 W 1.22318(3) 0.27443(3) 0.40372(3) 0.05282(18) Uani 1 1 d . . .
W12 W 1.40644(3) 0.25959(3) 0.28323(3) 0.05559(18) Uani 1 1 d . . .
O1 O 1.5437(5) 0.2354(5) 0.0530(5) 0.067(3) Uani 1 1 d . . .
O2 O 1.3041(5) 0.5064(5) 0.0040(5) 0.064(3) Uani 1 1 d . . .
O3 O 1.2926(4) 0.2548(5) -0.0265(5) 0.054(3) Uani 1 1 d . . .
O4 O 1.2379(7) 0.0336(5) 0.1926(6) 0.092(4) Uani 1 1 d . . .
O5 O 1.4872(6) 0.0154(5) 0.2712(6) 0.080(4) Uani 1 1 d . . .
O6 O 1.1824(7) 0.0436(6) 0.4659(6) 0.102(5) Uani 1 1 d . . .
O7 O 1.0264(5) 0.2787(5) 0.1471(5) 0.070(3) Uani 1 1 d . . .
O8 O 1.0281(4) 0.5307(5) 0.1823(5) 0.055(3) Uani 1 1 d . . .
O9 O 0.9711(5) 0.2853(5) 0.4249(5) 0.066(3) Uani 1 1 d . . .
O10 O 1.2540(5) 0.5143(5) 0.2488(5) 0.057(3) Uani 1 1 d . . .
O11 O 1.1958(6) 0.2640(5) 0.4960(5) 0.075(4) Uani 1 1 d . . .
O12 O 1.4965(5) 0.2441(6) 0.2964(5) 0.092(3) Uani 1 1 d . . .
O13 O 1.4073(4) 0.2404(4) 0.0338(4) 0.047(3) Uani 1 1 d . . .
O14 O 1.4083(4) 0.3651(5) 0.0494(5) 0.051(3) Uani 1 1 d . . .
O15 O 1.4402(4) 0.2770(5) 0.1793(4) 0.048(3) Uani 1 1 d . . .
O16 O 1.4364(5) 0.1548(5) 0.1645(5) 0.057(3) Uani 1 1 d . . .
O17 O 1.2857(4) 0.3755(5) 0.0103(5) 0.053(3) Uani 1 1 d . . .
O18 O 1.1797(4) 0.4444(4) 0.1152(4) 0.044(3) Uani 1 1 d . . .
O19 O 1.3003(4) 0.4338(4) 0.1513(4) 0.042(2) Uani 1 1 d . . .
O20 O 1.1782(4) 0.2959(5) 0.0973(4) 0.045(2) Uani 1 1 d . . .
O21 O 1.2939(5) 0.1658(4) 0.1167(5) 0.053(3) Uani 1 1 d . . .
O22 O 1.3549(6) 0.0510(4) 0.2228(5) 0.065(3) Uani 1 1 d . . .
O23 O 1.2102(6) 0.0607(5) 0.3213(6) 0.074(4) Uani 1 1 d . . .
O24 O 1.1477(5) 0.1802(5) 0.2129(5) 0.067(3) Uani 1 1 d . . .
O25 O 1.3301(6) 0.0537(5) 0.3594(5) 0.077(4) Uani 1 1 d . . .
O26 O 1.4119(5) 0.1569(4) 0.2970(4) 0.052(3) Uani 1 1 d . . .
O27 O 1.2377(5) 0.1723(5) 0.4111(5) 0.058(3) Uani 1 1 d . . .
O28 O 1.1157(5) 0.1829(5) 0.3722(5) 0.063(3) Uani 1 1 d . . .
O29 O 1.0491(4) 0.3967(5) 0.1633(5) 0.049(3) Uani 1 1 d . . .
O30 O 1.0209(5) 0.2760(5) 0.2832(5) 0.058(3) Uani 1 1 d . . .
O31 O 1.1562(4) 0.4474(4) 0.2442(5) 0.046(3) Uani 1 1 d . . .
O32 O 1.0261(5) 0.3973(4) 0.2988(4) 0.048(3) Uani 1 1 d . . .
O33 O 1.1230(5) 0.3043(5) 0.3879(5) 0.051(3) Uani 1 1 d . . .
O34 O 1.3664(5) 0.3699(5) 0.2625(5) 0.059(3) Uani 1 1 d . . .
O35 O 1.2190(5) 0.3819(4) 0.3600(4) 0.054(3) Uani 1 1 d . . .
O36 O 1.3377(5) 0.2499(5) 0.3831(5) 0.058(3) Uani 1 1 d . . .
O37 O 1.3004(4) 0.2926(4) 0.1470(4) 0.037(2) Uani 1 1 d . . .
O38 O 1.2723(4) 0.1808(4) 0.2588(4) 0.040(2) Uani 1 1 d . . .
O39 O 1.1623(4) 0.3052(4) 0.2368(4) 0.036(2) Uani 1 1 d . . .
O40 O 1.2785(4) 0.2952(4) 0.2716(4) 0.044(2) Uani 1 1 d . . .
B2 B 0.5000 0.5000 0.5000 0.031(5) Uani 1 2 d S . .
W13 W 0.60370(4) 0.63534(3) 0.38472(4) 0.06028(18) Uani 1 1 d . . .
W14 W 0.48274(4) 0.60324(4) 0.31991(4) 0.0700(2) Uani 1 1 d . . .
W15 W 0.39294(3) 0.69706(3) 0.45463(4) 0.05456(19) Uani 1 1 d . . .
W16 W 0.28837(3) 0.56002(3) 0.57300(4) 0.05661(19) Uani 1 1 d . . .
W17 W 0.41163(4) 0.59480(3) 0.63442(4) 0.0624(2) Uani 1 1 d . . .
W18 W 0.62362(4) 0.53185(4) 0.56307(4) 0.0751(2) Uani 1 1 d . . .
O41 O 0.6536(5) 0.7023(5) 0.3281(5) 0.058(3) Uani 1 1 d . . .
O42 O 0.4761(6) 0.6542(6) 0.2315(6) 0.082(4) Uani 1 1 d . . .
O43 O 0.3433(6) 0.7930(5) 0.4306(7) 0.101(4) Uani 1 1 d . . .
O44 O 0.1865(6) 0.5909(7) 0.6108(7) 0.106(5) Uani 1 1 d . . .
O45 O 0.3706(7) 0.6407(5) 0.6994(5) 0.094(4) Uani 1 1 d . . .
O46 O 0.6830(5) 0.5477(6) 0.5938(5) 0.078(3) Uani 1 1 d . . .
O47 O 0.6239(8) 0.6147(5) 0.4735(6) 0.109(4) Uani 1 1 d . . .
O48 O 0.4996(6) 0.7034(7) 0.4145(6) 0.119(4) Uani 1 1 d . . .
O49 O 0.5647(5) 0.6368(7) 0.3134(6) 0.108(4) Uani 1 1 d . . .
O50 O 0.6916(8) 0.5443(5) 0.3707(7) 0.116(4) Uani 1 1 d . . .
O51 O 0.4087(6) 0.6763(7) 0.3703(6) 0.107(4) Uani 1 1 d . . .
O52 O 0.6018(6) 0.4427(6) 0.6429(9) 0.134(6) Uani 1 1 d . . .
O53 O 0.3988(6) 0.6790(5) 0.5522(5) 0.073(3) Uani 1 1 d . . .
O54 O 0.3062(5) 0.6536(5) 0.5021(5) 0.067(3) Uani 1 1 d . . .
O55 O 0.7073(9) 0.4656(5) 0.5051(7) 0.132(5) Uani 1 1 d . . .
O56 O 0.3199(6) 0.5759(5) 0.6382(5) 0.070(3) Uani 1 1 d . . .
O57 O 0.4413(6) 0.4912(6) 0.6982(9) 0.144(7) Uani 1 1 d . . .
O58 O 0.5190(6) 0.5922(6) 0.6069(9) 0.136(6) Uani 1 1 d . . .
O59 O 0.4915(9) 0.5834(9) 0.4434(9) 0.047(5) Uani 0.50 1 d P . .
O60 O 0.4335(9) 0.5596(7) 0.5213(9) 0.040(5) Uani 0.50 1 d P . .
O61 O 0.4949(8) 0.4934(8) 0.4254(9) 0.042(5) Uani 0.50 1 d P . .
O62 O 0.4153(8) 0.4859(8) 0.5269(8) 0.036(4) Uani 0.50 1 d P . .
Ho1 Ho 0.74492(3) 0.77902(3) 0.25447(3) 0.03500(16) Uani 1 1 d . . .
O63 O 0.7618(5) 0.7141(4) 0.1770(4) 0.046(2) Uani 1 1 d . . .
O64 O 0.8378(6) 0.2156(5) 0.1589(6) 0.081(3) Uani 1 1 d . . .
N1 N 0.7659(6) 0.6414(5) 0.1872(5) 0.043(3) Uani 1 1 d . . .
N2 N 0.8259(7) 0.2819(6) 0.1698(7) 0.066(4) Uani 1 1 d . . .
C1 C 0.8364(8) 0.5823(7) 0.1973(7) 0.055(4) Uani 1 1 d . . .
H1A H 0.8789 0.5922 0.1996 0.067 Uiso 1 1 calc R . .
C2 C 0.8430(8) 0.5099(7) 0.2039(7) 0.059(4) Uani 1 1 d . . .
H2A H 0.8870 0.4685 0.2174 0.071 Uiso 1 1 calc R . .
C3 C 0.7843(7) 0.4969(8) 0.1906(7) 0.051(4) Uani 1 1 d . . .
C4 C 0.7160(8) 0.5564(7) 0.1837(7) 0.051(4) Uani 1 1 d . . .
H4A H 0.6730 0.5477 0.1807 0.061 Uiso 1 1 calc R . .
C5 C 0.7070(7) 0.6263(7) 0.1809(7) 0.044(3) Uani 1 1 d . . .
H5A H 0.6591 0.6657 0.1746 0.052 Uiso 1 1 calc R . .
C6 C 0.7959(7) 0.4202(7) 0.1874(8) 0.048(4) Uani 1 1 d . . .
C7 C 0.8370(7) 0.3519(7) 0.2285(7) 0.052(4) Uani 1 1 d . . .
H7A H 0.8557 0.3524 0.2632 0.063 Uiso 1 1 calc R . .
C8 C 0.8524(9) 0.2805(7) 0.2206(9) 0.065(5) Uani 1 1 d . . .
H8A H 0.8800 0.2340 0.2496 0.079 Uiso 1 1 calc R . .
C9 C 0.7821(8) 0.3459(7) 0.1294(8) 0.060(4) Uani 1 1 d . . .
H9A H 0.7626 0.3438 0.0962 0.072 Uiso 1 1 calc R . .
C10 C 0.7669(7) 0.4157(7) 0.1389(8) 0.050(4) Uani 1 1 d . . .
H10A H 0.7360 0.4610 0.1116 0.059 Uiso 1 1 calc R . .
O65 O 0.8307(5) 0.6614(5) 0.2966(5) 0.057(3) Uani 1 1 d . . .
O66 O 1.0047(5) 0.2770(5) 0.7264(5) 0.066(3) Uani 1 1 d . . .
N3 N 0.8519(6) 0.6074(5) 0.3569(6) 0.042(3) Uani 1 1 d . . .
N4 N 0.9808(6) 0.3317(6) 0.6666(6) 0.053(4) Uani 1 1 d . . .
C11 C 0.9035(12) 0.5438(8) 0.3497(8) 0.127(8) Uani 1 1 d . . .
H11A H 0.9277 0.5350 0.3038 0.153 Uiso 1 1 calc R . .
C12 C 0.9222(12) 0.4878(8) 0.4135(8) 0.129(8) Uani 1 1 d . . .
H12A H 0.9548 0.4386 0.4100 0.155 Uiso 1 1 calc R . .
C13 C 0.8978(7) 0.4975(7) 0.4801(8) 0.052(4) Uani 1 1 d . . .
C14 C 0.8485(7) 0.5670(8) 0.4801(7) 0.051(4) Uani 1 1 d . . .
H14A H 0.8308 0.5796 0.5235 0.061 Uiso 1 1 calc R . .
C15 C 0.8203(8) 0.6239(7) 0.4198(9) 0.070(5) Uani 1 1 d . . .
H15A H 0.7812 0.6709 0.4238 0.083 Uiso 1 1 calc R . .
C16 C 0.9272(8) 0.4395(7) 0.5454(7) 0.053(4) Uani 1 1 d . . .
C17 C 0.9871(8) 0.3710(7) 0.5417(7) 0.064(4) Uani 1 1 d . . .
H17A H 1.0144 0.3616 0.4961 0.076 Uiso 1 1 calc R . .
C18 C 1.0076(9) 0.3155(9) 0.6054(8) 0.081(5) Uani 1 1 d . . .
H18A H 1.0411 0.2659 0.6040 0.097 Uiso 1 1 calc R . .
C19 C 0.9252(11) 0.3977(10) 0.6713(8) 0.136(9) Uani 1 1 d . . .
H19A H 0.9033 0.4079 0.7165 0.164 Uiso 1 1 calc R . .
C20 C 0.8995(13) 0.4507(12) 0.6130(10) 0.149(10) Uani 1 1 d . . .
H20A H 0.8609 0.4975 0.6186 0.179 Uiso 1 1 calc R . .
O67 O 0.6283(4) 0.8546(4) 0.2150(5) 0.049(2) Uani 1 1 d . . .
O68 O 0.1906(6) 0.8295(8) 0.1097(7) 0.136(5) Uani 1 1 d . . .
N5 N 0.5721(5) 0.8433(5) 0.2051(6) 0.043(3) Uani 1 1 d . . .
N6 N 0.2549(6) 0.8303(8) 0.1219(8) 0.096(4) Uani 1 1 d . . .
C21 C 0.5852(7) 0.8212(6) 0.1474(7) 0.044(4) Uani 1 1 d . . .
H21A H 0.6385 0.8083 0.1176 0.053 Uiso 1 1 calc R . .
C22 C 0.5279(6) 0.8165(6) 0.1299(7) 0.037(3) Uani 1 1 d . . .
H22A H 0.5411 0.8033 0.0877 0.044 Uiso 1 1 calc R . .
C23 C 0.4512(8) 0.8308(7) 0.1734(6) 0.044(4) Uani 1 1 d . . .
C24 C 0.4329(7) 0.8523(8) 0.2351(8) 0.065(5) Uani 1 1 d . . .
H24A H 0.3800 0.8633 0.2663 0.078 Uiso 1 1 calc R . .
C25 C 0.4972(8) 0.8569(10) 0.2486(9) 0.081(6) Uani 1 1 d . . .
H25A H 0.4862 0.8702 0.2902 0.097 Uiso 1 1 calc R . .
C26 C 0.3822(8) 0.8307(7) 0.1564(7) 0.050(5) Uani 1 1 d . . .
C27 C 0.3923(7) 0.8136(9) 0.0977(8) 0.079(5) Uani 1 1 d . . .
H27A H 0.4444 0.8022 0.0655 0.094 Uiso 1 1 calc R . .
C28 C 0.3303(8) 0.8118(9) 0.0822(9) 0.080(5) Uani 1 1 d . . .
H28A H 0.3423 0.7966 0.0415 0.096 Uiso 1 1 calc R . .
C29 C 0.2380(10) 0.8469(13) 0.1815(12) 0.171(8) Uani 1 1 d . . .
H29A H 0.1847 0.8584 0.2118 0.206 Uiso 1 1 calc R . .
C30 C 0.3026(10) 0.8473(11) 0.1998(11) 0.150(6) Uani 1 1 d . . .
H30A H 0.2906 0.8591 0.2425 0.180 Uiso 1 1 calc R . .
O69 O 0.6891(4) 0.7999(4) 0.3692(4) 0.040(2) Uani 1 1 d . . .
O70 O 0.1419(5) 0.9003(6) 0.6986(6) 0.086(4) Uani 1 1 d . . .
N7 N 0.6140(6) 0.8096(5) 0.4153(6) 0.045(3) Uani 1 1 d . . .
N8 N 0.2165(6) 0.8821(6) 0.6557(6) 0.050(3) Uani 1 1 d . . .
C31 C 0.5991(7) 0.7642(6) 0.4867(6) 0.039(4) Uani 1 1 d . . .
H31A H 0.6414 0.7240 0.5045 0.047 Uiso 1 1 calc R . .
C32 C 0.5208(7) 0.7774(7) 0.5335(7) 0.048(4) Uani 1 1 d . . .
H32A H 0.5117 0.7474 0.5835 0.057 Uiso 1 1 calc R . .
C33 C 0.4547(6) 0.8346(6) 0.5083(6) 0.037(3) Uani 1 1 d . . .
C34 C 0.4730(7) 0.8789(6) 0.4359(7) 0.041(4) Uani 1 1 d . . .
H34A H 0.4309 0.9193 0.4181 0.049 Uiso 1 1 calc R . .
C35 C 0.5512(7) 0.8678(7) 0.3865(7) 0.051(4) Uani 1 1 d . . .
H35A H 0.5609 0.8979 0.3366 0.061 Uiso 1 1 calc R . .
C36 C 0.3738(8) 0.8485(6) 0.5601(6) 0.043(4) Uani 1 1 d . . .
C37 C 0.3561(8) 0.8240(8) 0.6352(8) 0.061(5) Uani 1 1 d . . .
H37A H 0.3992 0.7950 0.6561 0.074 Uiso 1 1 calc R . .
C38 C 0.2787(8) 0.8391(8) 0.6828(8) 0.067(5) Uani 1 1 d . . .
H38A H 0.2705 0.8188 0.7341 0.081 Uiso 1 1 calc R . .
C39 C 0.2300(9) 0.9066(9) 0.5837(9) 0.084(7) Uani 1 1 d . . .
H39A H 0.1854 0.9364 0.5649 0.100 Uiso 1 1 calc R . .
C40 C 0.3039(8) 0.8919(9) 0.5347(9) 0.092(7) Uani 1 1 d . . .
H40A H 0.3089 0.9104 0.4840 0.110 Uiso 1 1 calc R . .
O1W O 0.7209(6) 0.9167(5) 0.2170(6) 0.072(3) Uani 1 1 d . . .
O2W O 0.8399(4) 0.8024(4) 0.2867(5) 0.050(2) Uani 1 1 d . . .
O3W O 0.8455(6) 0.8094(6) 0.1410(6) 0.086(4) Uani 1 1 d . . .
Ho2 Ho 0.93058(5) 0.09488(4) 0.18281(5) 0.0749(3) Uani 1 1 d . . .
O71 O 1.0160(6) 0.0912(9) 0.2365(7) 0.132(6) Uani 1 1 d . . .
N9 N 1.0180(9) 0.0673(4) 0.3065(5) 0.125(4) Uani 1 1 d DU . .
C41 C 0.9848(9) 0.1187(6) 0.3465(4) 0.121(4) Uani 1 1 d DU . .
H41A H 0.9644 0.1717 0.3242 0.145 Uiso 1 1 calc R . .
C42 C 0.9827(10) 0.0890(5) 0.4209(5) 0.123(4) Uani 1 1 d DU . .
H42A H 0.9677 0.1243 0.4455 0.148 Uiso 1 1 calc R . .
C43 C 1.0011(12) 0.0109(4) 0.4615(6) 0.128(5) Uani 1 1 d DU . .
C44 C 1.0369(12) -0.0385(7) 0.4186(4) 0.139(5) Uani 1 1 d DU . .
H44A H 1.0543 -0.0917 0.4416 0.167 Uiso 1 1 calc R . .
C45 C 1.0474(11) -0.0107(6) 0.3422(5) 0.141(5) Uani 1 1 d DU . .
H45A H 1.0747 -0.0453 0.3148 0.170 Uiso 1 1 calc R . .
O4W O 1.0159(8) 0.1775(7) 0.0983(7) 0.122(4) Uani 1 1 d . . .
O5W O 0.9286(10) 0.1201(10) 0.0598(8) 0.196(6) Uani 1 1 d . . .
O6W O 0.8157(7) 0.0678(7) 0.1926(7) 0.115(5) Uani 1 1 d . . .
O7W O 0.9500(8) -0.0333(7) 0.2526(7) 0.117(5) Uani 1 1 d . . .
O8W O 1.0486(16) 0.0133(13) 0.1226(15) 0.167(16) Uani 0.50 1 d P . .
O72 O 0.0418(8) 0.2631(7) 0.9617(7) 0.110(5) Uani 1 1 d . . .
N10 N 0.0272(7) 0.3257(8) 0.9724(7) 0.078(5) Uani 1 1 d . . .
C46 C -0.0453(9) 0.3819(11) 0.9834(9) 0.093(7) Uani 1 1 d . . .
H46A H -0.0916 0.3734 0.9868 0.112 Uiso 1 1 calc R . .
C47 C -0.0537(8) 0.4496(10) 0.9895(8) 0.073(6) Uani 1 1 d . . .
H47A H -0.1033 0.4885 0.9898 0.088 Uiso 1 1 calc R . .
C48 C 0.0065(7) 0.4624(7) 0.9952(7) 0.051(4) Uani 1 1 d . . .
C49 C 0.0819(9) 0.4079(8) 0.9845(8) 0.069(5) Uani 1 1 d . . .
H49A H 0.1273 0.4155 0.9841 0.083 Uiso 1 1 calc R . .
C50 C 0.0882(10) 0.3417(8) 0.9744(8) 0.076(7) Uani 1 1 d . . .
H50A H 0.1392 0.3049 0.9685 0.091 Uiso 1 1 calc R . .
O73 O 0.7065(7) 0.0076(6) 0.0745(7) 0.104(5) Uani 1 1 d . . .
N11 N 0.6503(9) 0.0054(8) 0.0529(8) 0.085(5) Uani 1 1 d . . .
C51 C 0.6698(10) -0.0255(10) -0.0009(11) 0.096(8) Uani 1 1 d . . .
H51A H 0.7242 -0.0472 -0.0234 0.115 Uiso 1 1 calc R . .
C52 C 0.6136(10) -0.0253(10) -0.0216(10) 0.099(7) Uani 1 1 d . . .
H52A H 0.6290 -0.0417 -0.0623 0.118 Uiso 1 1 calc R . .
C53 C 0.5333(8) -0.0018(8) 0.0142(8) 0.075(7) Uani 1 1 d . . .
C54 C 0.5059(10) 0.0310(9) 0.0676(10) 0.101(6) Uani 1 1 d . . .
H54A H 0.4508 0.0496 0.0909 0.121 Uiso 1 1 calc R . .
C55 C 0.5679(11) 0.0348(10) 0.0851(10) 0.109(8) Uani 1 1 d . . .
H55A H 0.5527 0.0585 0.1206 0.131 Uiso 1 1 calc R . .
O74 O 0.7619(6) 0.9525(5) 0.3139(6) 0.077(4) Uani 1 1 d . . .
N12 N 0.6906(7) 0.9688(6) 0.3627(7) 0.068(4) Uani 1 1 d . . .
C56 C 0.6851(9) 0.9290(8) 0.4344(9) 0.073(5) Uani 1 1 d . . .
H56A H 0.7314 0.8925 0.4480 0.088 Uiso 1 1 calc R . .
C57 C 0.6102(7) 0.9412(8) 0.4901(8) 0.066(4) Uani 1 1 d . . .
H57A H 0.6089 0.9126 0.5395 0.079 Uiso 1 1 calc R . .
C58 C 0.5385(8) 0.9942(8) 0.4739(7) 0.055(4) Uani 1 1 d . . .
C59 C 0.5477(10) 1.0338(7) 0.4012(9) 0.075(5) Uani 1 1 d . . .
H59A H 0.5024 1.0715 0.3866 0.091 Uiso 1 1 calc R . .
C60 C 0.6245(9) 1.0208(8) 0.3441(9) 0.070(5) Uani 1 1 d . . .
H60A H 0.6273 1.0491 0.2943 0.084 Uiso 1 1 calc R . .
N13 N 0.5484(7) 0.5131(6) 0.7833(6) 0.213(4) Uani 1 1 d DU . .
H13A H 0.5854 0.5391 0.7626 0.256 Uiso 1 1 calc R . .
H13B H 0.5438 0.5038 0.7468 0.256 Uiso 1 1 calc R . .
N14 N 0.5020(7) 0.4852(6) 0.9396(6) 0.218(4) Uani 1 1 d DU . .
H14B H 0.4619 0.4632 0.9584 0.261 Uiso 0.50 1 calc PR . .
H14C H 0.5058 0.4928 0.9775 0.261 Uiso 1 1 calc R . .
C63 C 0.5795(8) 0.4286(8) 0.9126(5) 0.222(5) Uani 1 1 d DU . .
H63A H 0.6261 0.4407 0.9085 0.267 Uiso 1 1 calc R . .
H63B H 0.5815 0.3761 0.9458 0.267 Uiso 1 1 calc R . .
C61 C 0.4687(7) 0.5623(8) 0.8173(6) 0.224(5) Uani 1 1 d DU . .
H61A H 0.4255 0.5410 0.8300 0.269 Uiso 1 1 calc R . .
H61B H 0.4566 0.6146 0.7830 0.269 Uiso 1 1 calc R . .
C62 C 0.4764(12) 0.5626(7) 0.8853(7) 0.223(5) Uani 1 1 d DU . .
H62A H 0.4243 0.5921 0.9105 0.268 Uiso 1 1 calc R . .
H62B H 0.5156 0.5897 0.8701 0.268 Uiso 1 1 calc R . .
C64 C 0.5781(12) 0.4377(8) 0.8383(6) 0.223(5) Uani 1 1 d DU . .
H64A H 0.5465 0.4054 0.8474 0.268 Uiso 1 1 calc R . .
H64B H 0.6336 0.4141 0.8127 0.268 Uiso 1 1 calc R . .
O9W O 0.7771(13) 0.1016(12) 0.6365(14) 0.109(8) Uani 0.50 1 d P . .
O10W O 0.9036(12) -0.1236(12) 0.4088(13) 0.090(7) Uiso 0.50 1 d P . .
O11W O 0.9517(12) 0.9033(12) 0.0849(12) 0.085(7) Uiso 0.50 1 d P . .
O12W O 0.431(2) 0.3882(19) 0.890(2) 0.172(14) Uiso 0.50 1 d P . .
O13W O 0.3170(14) 0.8793(14) 0.8570(15) 0.113(9) Uiso 0.50 1 d P . .
O14W O 0.8570(15) 0.0160(14) -0.0114(15) 0.115(9) Uiso 0.50 1 d P . .
O15W O 0.1583(16) 0.7719(15) 0.5807(16) 0.130(10) Uiso 0.50 1 d P . .
O16W O 0.0605(12) 0.6983(11) 0.1316(12) 0.083(7) Uiso 0.50 1 d P . .
O17W O 0.9603(8) 0.1511(7) 0.8065(10) 0.155(7) Uani 1 1 d . . .
O18W O 0.093(3) 0.793(3) 0.404(3) 0.25(2) Uiso 0.50 1 d P . .
O19W O 0.770(2) 0.322(2) 0.628(2) 0.197(16) Uiso 0.50 1 d P . .
O20W O 0.217(3) 0.650(3) 0.049(3) 0.28(3) Uiso 0.50 1 d P . .

loop_
_atom_site_aniso_label
_atom_site_aniso_U_11
_atom_site_aniso_U_22
_atom_site_aniso_U_33
_atom_site_aniso_U_23
_atom_site_aniso_U_13
_atom_site_aniso_U_12
B1 0.008(5) 0.020(6) 0.030(7) -0.004(5) -0.008(5) 0.010(5)
W1 0.0341(3) 0.0624(3) 0.0375(3) -0.0233(2) -0.0080(2) -0.0044(2)
W2 0.0404(3) 0.0482(3) 0.0358(3) -0.0119(2) -0.0096(2) -0.0133(2)
W3 0.0408(3) 0.0623(3) 0.0358(3) -0.0263(2) -0.0034(2) -0.0155(2)
W4 0.0830(4) 0.0506(3) 0.0563(4) -0.0299(3) 0.0024(3) -0.0235(3)
W5 0.0709(4) 0.0457(3) 0.0451(3) -0.0187(3) -0.0144(3) 0.0102(3)
W6 0.0880(4) 0.0428(3) 0.0420(4) -0.0137(3) 0.0022(3) -0.0133(3)
W7 0.0407(3) 0.0743(3) 0.0488(3) -0.0325(3) 0.0003(2) -0.0249(3)
W8 0.0346(3) 0.0482(3) 0.0520(3) -0.0208(2) -0.0099(2) -0.0043(2)
W9 0.0478(3) 0.0606(3) 0.0422(3) -0.0260(3) 0.0033(3) -0.0169(3)
W10 0.0510(3) 0.0509(3) 0.0475(3) -0.0255(2) -0.0137(2) -0.0109(2)
W11 0.0595(3) 0.0567(3) 0.0338(3) -0.0233(2) -0.0112(3) -0.0025(3)
W12 0.0455(3) 0.0744(3) 0.0459(3) -0.0307(3) -0.0202(2) 0.0022(3)
O1 0.042(5) 0.092(6) 0.055(6) -0.023(5) -0.008(4) -0.015(5)
O2 0.052(5) 0.095(6) 0.051(5) -0.027(5) -0.010(4) -0.026(5)
O3 0.042(4) 0.087(5) 0.039(5) -0.027(4) 0.000(4) -0.028(4)
O4 0.121(7) 0.080(5) 0.098(7) -0.066(5) -0.002(6) -0.040(6)
O5 0.091(6) 0.044(5) 0.080(6) -0.021(5) -0.045(5) 0.024(5)
O6 0.123(9) 0.060(6) 0.061(8) 0.012(6) 0.010(7) -0.039(6)
O7 0.039(4) 0.131(6) 0.075(5) -0.071(4) -0.005(4) -0.027(5)
O8 0.030(4) 0.049(5) 0.072(6) -0.017(4) -0.015(4) 0.000(4)
O9 0.050(5) 0.099(6) 0.037(5) -0.035(5) 0.036(4) -0.046(5)
O10 0.051(4) 0.064(5) 0.073(5) -0.041(4) -0.018(4) -0.012(4)
O11 0.089(6) 0.077(6) 0.046(5) -0.029(5) -0.020(5) -0.001(5)
O12 0.078(5) 0.122(7) 0.096(6) -0.065(5) -0.065(5) 0.025(6)
O13 0.039(4) 0.059(5) 0.044(5) -0.024(4) -0.013(4) -0.006(4)
O14 0.042(4) 0.085(5) 0.037(5) -0.022(4) -0.002(4) -0.035(4)
O15 0.035(4) 0.062(5) 0.037(5) -0.016(4) -0.010(4) -0.007(4)
O16 0.057(5) 0.055(5) 0.051(5) -0.032(4) -0.014(4) 0.005(4)
O17 0.041(4) 0.076(5) 0.040(5) -0.012(4) -0.014(4) -0.018(4)
O18 0.047(4) 0.040(4) 0.034(4) -0.013(4) -0.008(4) -0.004(4)
O19 0.039(4) 0.055(4) 0.047(4) -0.029(4) -0.002(4) -0.022(4)
O20 0.041(4) 0.077(5) 0.036(4) -0.024(4) -0.006(4) -0.031(4)
O21 0.067(5) 0.055(4) 0.039(4) -0.033(4) 0.002(4) -0.018(4)
O22 0.089(6) 0.044(4) 0.062(6) -0.039(4) 0.009(5) -0.025(4)
O23 0.093(6) 0.042(4) 0.069(7) -0.024(5) 0.014(6) -0.033(5)
O24 0.056(5) 0.091(6) 0.059(6) -0.039(5) 0.020(5) -0.046(5)
O25 0.136(8) 0.049(5) 0.030(5) 0.009(4) -0.026(5) -0.030(6)
O26 0.053(5) 0.052(5) 0.032(5) -0.021(4) 0.000(4) -0.003(4)
O27 0.070(5) 0.055(5) 0.038(5) -0.027(4) -0.017(4) 0.004(4)
O28 0.055(5) 0.053(5) 0.063(6) -0.024(5) 0.009(5) -0.018(4)
O29 0.032(4) 0.070(5) 0.042(5) -0.026(4) 0.000(4) -0.014(4)
O30 0.049(4) 0.063(5) 0.074(6) -0.026(4) -0.008(4) -0.031(4)
O31 0.029(4) 0.039(4) 0.069(5) -0.017(4) -0.015(4) -0.008(3)
O32 0.046(4) 0.045(4) 0.042(5) -0.025(4) -0.004(4) 0.000(4)
O33 0.042(4) 0.060(5) 0.038(5) -0.022(4) 0.002(4) -0.010(4)
O34 0.053(4) 0.084(6) 0.049(5) -0.028(4) -0.022(4) -0.014(4)
O35 0.081(5) 0.048(4) 0.043(4) -0.018(4) -0.029(4) -0.014(4)
O36 0.060(5) 0.069(5) 0.056(5) -0.037(4) -0.023(4) -0.005(4)
O37 0.037(4) 0.046(4) 0.028(4) -0.018(3) 0.000(3) -0.015(3)
O38 0.050(4) 0.028(4) 0.025(4) -0.014(3) -0.009(4) 0.007(4)
O39 0.034(4) 0.044(4) 0.027(4) -0.019(3) 0.004(3) -0.013(3)
O40 0.047(4) 0.043(4) 0.037(4) -0.022(3) -0.021(4) 0.010(4)
B2 0.066(11) 0.021(8) 0.007(8) -0.001(7) -0.003(8) -0.025(8)
W13 0.0856(3) 0.0645(3) 0.0462(3) -0.0091(3) -0.0078(3) -0.0550(3)
W14 0.0700(3) 0.0809(4) 0.0547(4) 0.0103(3) -0.0224(3) -0.0466(3)
W15 0.0493(3) 0.0462(3) 0.0571(4) -0.0152(3) -0.0028(3) -0.0175(3)
W16 0.0493(3) 0.0476(3) 0.0679(4) -0.0196(3) -0.0100(3) -0.0150(3)
W17 0.0608(3) 0.0493(3) 0.0711(4) -0.0213(3) -0.0013(3) -0.0256(3)
W18 0.0967(3) 0.0607(3) 0.0932(4) 0.0029(3) -0.0536(3) -0.0475(3)
O41 0.060(5) 0.049(5) 0.055(6) -0.004(4) 0.004(5) -0.039(4)
O42 0.111(7) 0.074(6) 0.054(6) -0.007(5) -0.017(6) -0.042(6)
O43 0.109(6) 0.049(5) 0.149(10) 0.013(6) -0.066(7) -0.044(5)
O44 0.047(5) 0.144(10) 0.098(9) -0.011(8) -0.015(6) -0.035(6)
O45 0.165(8) 0.093(6) 0.045(6) -0.036(5) 0.016(6) -0.086(6)
O46 0.089(5) 0.108(6) 0.066(6) -0.020(5) -0.023(5) -0.062(5)
O47 0.233(9) 0.037(4) 0.093(6) -0.029(4) -0.092(6) -0.018(6)
O48 0.062(5) 0.251(9) 0.107(7) -0.124(6) 0.024(6) -0.081(6)
O49 0.061(5) 0.243(9) 0.066(6) -0.093(6) 0.029(5) -0.085(6)
O50 0.208(10) 0.034(5) 0.131(8) -0.027(5) -0.105(7) 0.000(6)
O51 0.071(6) 0.204(9) 0.071(7) -0.077(6) 0.014(6) -0.062(7)
O52 0.058(5) 0.062(6) 0.228(14) 0.045(8) -0.060(7) -0.045(5)
O53 0.090(6) 0.096(6) 0.051(5) -0.035(5) 0.001(5) -0.051(5)
O54 0.082(5) 0.066(5) 0.057(6) -0.009(5) -0.009(5) -0.047(5)
O55 0.241(12) 0.025(5) 0.144(9) -0.027(5) -0.110(9) 0.003(7)
O56 0.105(6) 0.057(5) 0.046(6) -0.017(4) 0.004(5) -0.047(5)
O57 0.069(6) 0.059(7) 0.243(15) 0.057(8) -0.079(8) -0.040(5)
O58 0.087(6) 0.064(7) 0.209(14) 0.049(8) -0.066(8) -0.051(6)
O59 0.053(8) 0.045(9) 0.046(10) 0.007(8) -0.022(8) -0.031(7)
O60 0.053(8) 0.018(7) 0.052(9) -0.012(7) -0.013(8) -0.014(7)
O61 0.028(7) 0.053(8) 0.043(10) -0.018(8) 0.011(7) -0.029(7)
O62 0.040(7) 0.056(7) 0.040(7) -0.033(6) -0.012(6) -0.020(7)
Ho1 0.0358(3) 0.0355(3) 0.0357(3) -0.0129(2) -0.0061(2) -0.0145(2)
O63 0.062(5) 0.038(4) 0.043(4) -0.019(4) -0.012(4) -0.016(4)
O64 0.116(7) 0.065(5) 0.084(7) -0.033(5) -0.013(6) -0.051(5)
N1 0.043(5) 0.046(5) 0.036(5) -0.027(4) -0.002(5) -0.004(5)
N2 0.072(7) 0.054(6) 0.067(8) -0.019(6) -0.004(7) -0.031(6)
C1 0.086(7) 0.044(7) 0.058(7) -0.012(6) -0.044(6) -0.019(6)
C2 0.086(9) 0.037(6) 0.059(7) -0.035(5) -0.032(7) 0.008(7)
C3 0.039(6) 0.082(8) 0.045(7) -0.036(6) 0.002(6) -0.026(6)
C4 0.062(7) 0.033(6) 0.057(8) -0.008(6) -0.023(7) -0.013(6)
C5 0.037(5) 0.067(7) 0.044(7) -0.018(6) -0.014(5) -0.028(6)
C6 0.035(6) 0.048(7) 0.047(8) 0.003(6) -0.009(6) -0.022(6)
C7 0.051(6) 0.063(7) 0.070(7) -0.045(6) -0.018(6) -0.016(6)
C8 0.083(9) 0.042(7) 0.074(9) -0.025(7) -0.026(8) -0.010(7)
C9 0.066(8) 0.055(7) 0.068(9) -0.034(7) 0.005(7) -0.034(7)
C10 0.044(7) 0.042(7) 0.053(8) -0.017(6) -0.012(6) -0.005(6)
O65 0.074(5) 0.044(5) 0.047(5) -0.011(4) -0.028(4) -0.004(4)
O66 0.048(5) 0.080(6) 0.052(6) -0.002(5) -0.023(4) -0.014(5)
N3 0.055(6) 0.029(4) 0.040(5) -0.022(4) -0.009(5) -0.003(5)
N4 0.039(6) 0.069(7) 0.036(6) -0.022(5) -0.001(5) -0.005(5)
C11 0.223(16) 0.063(9) 0.041(7) -0.031(7) -0.085(9) 0.067(11)
C12 0.206(17) 0.076(8) 0.073(8) -0.072(6) -0.077(10) 0.072(10)
C13 0.021(6) 0.044(7) 0.073(9) -0.028(7) -0.010(6) 0.012(6)
C14 0.035(6) 0.077(9) 0.036(7) -0.014(6) -0.012(6) -0.016(6)
C15 0.055(7) 0.042(7) 0.114(10) -0.044(7) -0.053(7) 0.032(6)
C16 0.086(8) 0.026(6) 0.043(7) 0.002(6) -0.031(7) -0.016(6)
C17 0.097(9) 0.061(7) 0.041(7) -0.030(6) -0.031(7) -0.005(8)
C18 0.096(10) 0.069(9) 0.067(9) -0.032(7) -0.055(8) 0.027(8)
C19 0.144(15) 0.135(13) 0.027(8) -0.050(8) -0.033(9) 0.084(12)
C20 0.137(16) 0.139(14) 0.066(12) -0.060(11) -0.028(11) 0.079(13)
O67 0.042(4) 0.052(4) 0.066(5) -0.026(4) -0.024(4) -0.009(4)
O68 0.041(5) 0.274(11) 0.146(9) -0.132(8) 0.005(6) -0.056(7)
N5 0.032(5) 0.025(5) 0.067(7) -0.017(5) -0.019(5) 0.001(4)
N6 0.030(6) 0.166(9) 0.128(9) -0.103(8) -0.010(6) -0.014(7)
C21 0.062(7) 0.039(6) 0.040(6) -0.016(5) -0.028(6) -0.006(6)
C22 0.021(5) 0.054(6) 0.037(6) -0.029(5) 0.009(5) -0.014(5)
C23 0.069(7) 0.038(7) 0.015(6) 0.002(5) -0.020(6) -0.009(6)
C24 0.039(6) 0.114(10) 0.051(8) -0.032(7) -0.007(6) -0.031(7)
C25 0.041(7) 0.142(13) 0.066(9) -0.034(9) -0.020(7) -0.028(8)
C26 0.062(8) 0.028(6) 0.037(8) 0.005(6) -0.012(7) -0.009(6)
C27 0.019(5) 0.170(11) 0.085(8) -0.081(8) -0.009(6) -0.025(7)
C28 0.047(8) 0.122(10) 0.086(10) -0.081(8) 0.015(8) -0.020(8)
C29 0.043(9) 0.354(19) 0.201(15) -0.223(13) 0.011(11) -0.037(13)
C30 0.069(10) 0.246(12) 0.233(13) -0.218(9) -0.020(10) -0.007(11)
O69 0.015(3) 0.059(4) 0.036(4) -0.026(4) 0.010(3) -0.008(3)
O70 0.043(5) 0.119(7) 0.098(7) -0.054(6) -0.011(5) -0.013(5)
N7 0.064(5) 0.039(5) 0.053(6) -0.007(4) -0.030(5) -0.028(4)
N8 0.041(5) 0.043(5) 0.057(6) -0.019(5) -0.018(5) 0.004(5)
C31 0.052(6) 0.033(6) 0.031(6) 0.004(5) -0.022(5) -0.016(5)
C32 0.047(6) 0.068(7) 0.038(7) -0.019(6) -0.013(6) -0.021(6)
C33 0.056(6) 0.046(6) 0.035(6) -0.018(5) -0.023(5) -0.022(5)
C34 0.047(6) 0.032(6) 0.043(6) -0.008(5) -0.033(5) 0.005(5)
C35 0.064(7) 0.066(7) 0.038(6) -0.037(5) -0.008(6) -0.018(6)
C36 0.075(8) 0.029(5) 0.028(6) -0.018(5) -0.010(6) -0.014(6)
C37 0.058(8) 0.081(9) 0.040(8) -0.014(7) -0.010(7) -0.025(7)
C38 0.076(8) 0.100(10) 0.035(7) -0.012(7) -0.021(7) -0.037(8)
C39 0.074(9) 0.078(11) 0.051(10) 0.005(9) -0.031(8) 0.007(9)
C40 0.045(9) 0.120(12) 0.053(10) -0.042(9) -0.001(8) 0.029(9)
O1W 0.099(6) 0.035(4) 0.086(7) -0.017(4) -0.036(5) -0.017(5)
O2W 0.048(4) 0.059(4) 0.061(5) -0.024(4) -0.021(4) -0.021(4)
O3W 0.096(7) 0.094(6) 0.077(7) -0.048(5) 0.016(6) -0.054(6)
Ho2 0.0829(5) 0.0671(4) 0.0654(5) -0.0272(4) 0.0030(4) -0.0311(4)
O71 0.061(6) 0.203(13) 0.080(8) 0.016(9) -0.031(6) -0.045(8)
N9 0.150(5) 0.113(5) 0.122(5) 0.007(5) -0.068(5) -0.065(5)
C41 0.152(5) 0.114(5) 0.118(5) 0.000(5) -0.068(5) -0.068(5)
C42 0.156(5) 0.114(5) 0.115(5) 0.001(5) -0.072(5) -0.059(5)
C43 0.161(5) 0.118(5) 0.112(5) 0.000(5) -0.076(5) -0.049(5)
C44 0.172(5) 0.120(5) 0.116(5) 0.000(5) -0.068(5) -0.046(5)
C45 0.166(5) 0.118(6) 0.123(6) 0.009(5) -0.065(5) -0.052(5)
O4W 0.180(9) 0.153(8) 0.073(8) -0.025(7) -0.022(7) -0.110(8)
O5W 0.271(13) 0.309(13) 0.092(10) -0.071(9) 0.005(10) -0.207(11)
O6W 0.121(8) 0.141(9) 0.099(9) -0.049(7) -0.015(7) -0.056(8)
O7W 0.125(9) 0.104(8) 0.115(9) -0.060(7) -0.028(8) -0.008(8)
O8W 0.13(2) 0.070(14) 0.09(2) -0.005(14) 0.030(17) 0.072(15)
O72 0.138(9) 0.104(7) 0.082(8) -0.039(6) 0.018(8) -0.068(7)
N10 0.056(6) 0.133(10) 0.044(8) -0.016(7) 0.012(6) -0.064(7)
C46 0.077(9) 0.155(15) 0.043(9) 0.014(10) -0.021(8) -0.072(10)
C47 0.055(8) 0.101(11) 0.047(9) 0.013(9) -0.012(7) -0.049(8)
C48 0.043(6) 0.083(8) 0.035(7) -0.006(7) -0.009(6) -0.039(7)
C49 0.073(8) 0.082(9) 0.060(9) -0.018(8) -0.030(7) -0.024(8)
C50 0.063(10) 0.059(9) 0.042(9) -0.012(8) 0.034(8) -0.014(8)
O73 0.122(8) 0.085(7) 0.098(9) -0.014(7) -0.027(7) -0.046(7)
N11 0.097(9) 0.079(9) 0.059(9) -0.007(7) -0.013(8) -0.033(8)
C51 0.064(10) 0.074(11) 0.093(14) -0.001(11) -0.016(10) -0.003(9)
C52 0.058(10) 0.129(13) 0.072(11) -0.060(10) 0.018(9) -0.001(10)
C53 0.077(11) 0.045(8) 0.038(10) 0.019(8) 0.011(8) -0.020(9)
C54 0.072(10) 0.123(10) 0.123(12) -0.101(9) -0.006(9) 0.000(10)
C55 0.093(13) 0.118(11) 0.075(10) -0.082(9) 0.014(10) 0.022(11)
O74 0.077(6) 0.080(6) 0.075(7) -0.031(5) -0.007(6) -0.032(5)
N12 0.098(7) 0.064(6) 0.059(7) -0.018(6) -0.024(7) -0.038(6)
C56 0.075(8) 0.055(8) 0.091(11) -0.003(8) -0.041(8) -0.025(7)
C57 0.068(7) 0.089(9) 0.060(8) -0.009(7) -0.040(7) -0.034(7)
C58 0.082(8) 0.071(8) 0.018(6) -0.013(6) -0.016(6) -0.028(7)
C59 0.106(10) 0.041(7) 0.082(11) -0.020(7) -0.014(9) -0.037(8)
C60 0.111(9) 0.046(8) 0.070(9) -0.005(7) -0.055(8) -0.022(8)
N13 0.303(5) 0.285(5) 0.131(5) -0.003(5) -0.098(5) -0.186(5)
N14 0.307(5) 0.289(5) 0.132(5) -0.001(5) -0.100(5) -0.183(5)
C63 0.306(6) 0.287(6) 0.137(5) 0.000(5) -0.095(5) -0.182(5)
C61 0.308(6) 0.290(6) 0.133(5) 0.003(5) -0.098(5) -0.177(5)
C62 0.308(6) 0.288(6) 0.133(6) 0.003(6) -0.098(5) -0.178(6)
C64 0.307(6) 0.286(6) 0.138(6) -0.001(6) -0.092(5) -0.182(6)
O9W 0.119(13) 0.069(12) 0.170(18) -0.037(12) -0.093(13) -0.006(12)
O17W 0.084(8) 0.110(8) 0.213(15) -0.092(9) 0.042(10) -0.017(7)

loop_
_atom_type_symbol
_atom_type_description
_atom_type_scat_dispersion_real
_atom_type_scat_dispersion_imag
_atom_type_scat_source
C C 0.0033 0.0016 'International Tables Vol C Tables 4.2.6.8 and 6.1.1.4'
H H 0.0000 0.0000 'International Tables Vol C Tables 4.2.6.8 and 6.1.1.4'
B B 0.0013 0.0007 'International Tables Vol C Tables 4.2.6.8 and 6.1.1.4'
N N 0.0061 0.0033 'International Tables Vol C Tables 4.2.6.8 and 6.1.1.4'
O O 0.0106 0.0060 'International Tables Vol C Tables 4.2.6.8 and 6.1.1.4'
Ho Ho -0.2175 4.6783 'International Tables Vol C Tables 4.2.6.8 and 6.1.1.4'
W W -0.8490 6.8722 'International Tables Vol C Tables 4.2.6.8 and 6.1.1.4'

loop_
_geom_angle_atom_site_label_1
_geom_angle_atom_site_label_2
_geom_angle_atom_site_label_3
_geom_angle
_geom_angle_site_symmetry_1
_geom_angle_site_symmetry_3
_geom_angle_publ_flag
O39 B1 O38 110.4(9) . . ?
O39 B1 O40 111.0(9) . . ?
O38 B1 O40 109.0(9) . . ?
O39 B1 O37 109.7(9) . . ?
O38 B1 O37 109.1(8) . . ?
O40 B1 O37 107.7(9) . . ?
O1 W1 O15 100.8(4) . . ?
O1 W1 O13 98.5(4) . . ?
O15 W1 O13 160.7(3) . . ?
O1 W1 O16 100.9(4) . . ?
O15 W1 O16 87.9(4) . . ?
O13 W1 O16 88.3(4) . . ?
O1 W1 O14 99.6(4) . . ?
O15 W1 O14 88.6(4) . . ?
O13 W1 O14 88.4(4) . . ?
O16 W1 O14 159.5(3) . . ?
O1 W1 O37 173.0(4) . . ?
O15 W1 O37 83.9(3) . . ?
O13 W1 O37 76.8(3) . . ?
O16 W1 O37 84.3(3) . . ?
O14 W1 O37 75.2(3) . . ?
O2 W2 O19 99.9(4) . . ?
O2 W2 O17 98.4(4) . . ?
O19 W2 O17 161.6(3) . . ?
O2 W2 O18 102.1(3) . . ?
O19 W2 O18 86.2(3) . . ?
O17 W2 O18 90.4(4) . . ?
O2 W2 O14 96.4(4) . . ?
O19 W2 O14 89.1(3) . . ?
O17 W2 O14 88.5(4) . . ?
O18 W2 O14 161.4(3) . . ?
O2 W2 O37 170.6(3) . . ?
O19 W2 O37 84.9(3) . . ?
O17 W2 O37 76.9(3) . . ?
O18 W2 O37 86.2(3) . . ?
O14 W2 O37 75.5(3) . . ?
O3 W3 O21 99.3(4) . . ?
O3 W3 O20 100.5(4) . . ?
O21 W3 O20 87.2(3) . . ?
O3 W3 O13 99.8(4) . . ?
O21 W3 O13 89.7(4) . . ?
O20 W3 O13 159.7(4) . . ?
O3 W3 O17 98.7(4) . . ?
O21 W3 O17 162.0(4) . . ?
O20 W3 O17 88.3(3) . . ?
O13 W3 O17 88.5(3) . . ?
O3 W3 O37 172.6(3) . . ?
O21 W3 O37 86.8(3) . . ?
O20 W3 O37 84.0(3) . . ?
O13 W3 O37 75.8(3) . . ?
O17 W3 O37 75.5(3) . . ?
O4 W4 O22 98.8(5) . . ?
O4 W4 O24 102.3(5) . . ?
O22 W4 O24 158.9(4) . . ?
O4 W4 O21 101.6(4) . . ?
O22 W4 O21 88.0(4) . . ?
O24 W4 O21 87.3(3) . . ?
O4 W4 O23 97.6(5) . . ?
O22 W4 O23 87.8(4) . . ?
O24 W4 O23 89.9(4) . . ?
O21 W4 O23 160.7(4) . . ?
O4 W4 O38 171.4(4) . . ?
O22 W4 O38 75.5(3) . . ?
O24 W4 O38 83.6(4) . . ?
O21 W4 O38 84.8(3) . . ?
O23 W4 O38 75.9(4) . . ?
O5 W5 O26 100.2(5) . . ?
O5 W5 O16 101.1(4) . . ?
O26 W5 O16 87.3(4) . . ?
O5 W5 O25 98.5(4) . . ?
O26 W5 O25 88.8(4) . . ?
O16 W5 O25 160.4(4) . . ?
O5 W5 O22 99.4(5) . . ?
O26 W5 O22 160.4(3) . . ?
O16 W5 O22 88.3(4) . . ?
O25 W5 O22 89.0(4) . . ?
O5 W5 O38 172.8(4) . . ?
O26 W5 O38 84.6(3) . . ?
O16 W5 O38 84.4(3) . . ?
O25 W5 O38 76.1(3) . . ?
O22 W5 O38 76.0(3) . . ?
O6 W6 O28 99.1(5) . . ?
O6 W6 O23 97.6(6) . . ?
O28 W6 O23 90.8(4) . . ?
O6 W6 O25 100.0(5) . . ?
O28 W6 O25 160.9(4) . . ?
O23 W6 O25 87.5(5) . . ?
O6 W6 O27 100.5(6) . . ?
O28 W6 O27 88.3(4) . . ?
O23 W6 O27 161.8(4) . . ?
O25 W6 O27 87.4(4) . . ?
O6 W6 O38 173.2(4) . . ?
O28 W6 O38 85.7(3) . . ?
O23 W6 O38 77.5(3) . . ?
O25 W6 O38 75.4(3) . . ?
O27 W6 O38 84.3(3) . . ?
O7 W7 O24 99.9(5) . . ?
O7 W7 O20 99.7(4) . . ?
O24 W7 O20 86.2(3) . . ?
O7 W7 O30 100.1(4) . . ?
O24 W7 O30 89.9(4) . . ?
O20 W7 O30 160.2(4) . . ?
O7 W7 O29 98.4(4) . . ?
O24 W7 O29 161.7(4) . . ?
O20 W7 O29 90.2(3) . . ?
O30 W7 O29 87.4(3) . . ?
O7 W7 O39 173.8(3) . . ?
O24 W7 O39 85.2(4) . . ?
O20 W7 O39 84.0(3) . . ?
O30 W7 O39 76.3(3) . . ?
O29 W7 O39 76.6(3) . . ?
O8 W8 O18 102.1(3) . . ?
O8 W8 O31 100.7(4) . . ?
O18 W8 O31 85.4(4) . . ?
O8 W8 O32 98.0(3) . . ?
O18 W8 O32 159.9(3) . . ?
O31 W8 O32 89.6(4) . . ?
O8 W8 O29 97.9(4) . . ?
O18 W8 O29 89.7(4) . . ?
O31 W8 O29 161.3(3) . . ?
O32 W8 O29 88.8(4) . . ?
O8 W8 O39 172.0(3) . . ?
O18 W8 O39 84.5(3) . . ?
O31 W8 O39 84.3(3) . . ?
O32 W8 O39 75.6(3) . . ?
O29 W8 O39 77.3(3) . . ?
O9 W9 O32 100.0(4) . . ?
O9 W9 O28 99.8(4) . . ?
O32 W9 O28 160.2(3) . . ?
O9 W9 O30 99.9(4) . . ?
O32 W9 O30 87.9(4) . . ?
O28 W9 O30 88.7(4) . . ?
O9 W9 O33 100.3(4) . . ?
O32 W9 O33 88.8(4) . . ?
O28 W9 O33 87.7(4) . . ?
O30 W9 O33 159.8(3) . . ?
O9 W9 O39 173.7(4) . . ?
O32 W9 O39 75.2(3) . . ?
O28 W9 O39 85.0(3) . . ?
O30 W9 O39 76.1(3) . . ?
O33 W9 O39 83.8(3) . . ?
O10 W10 O31 100.0(4) . . ?
O10 W10 O34 98.6(4) . . ?
O31 W10 O34 161.2(4) . . ?
O10 W10 O35 100.0(4) . . ?
O31 W10 O35 90.8(4) . . ?
O34 W10 O35 89.0(4) . . ?
O10 W10 O19 99.0(4) . . ?
O31 W10 O19 85.9(4) . . ?
O34 W10 O19 88.2(3) . . ?
O35 W10 O19 160.9(4) . . ?
O10 W10 O40 172.2(4) . . ?
O31 W10 O40 87.3(3) . . ?
O34 W10 O40 74.3(4) . . ?
O35 W10 O40 76.8(3) . . ?
O19 W10 O40 84.3(3) . . ?
O11 W11 O33 101.9(4) . . ?
O11 W11 O27 99.5(4) . . ?
O33 W11 O27 88.4(4) . . ?
O11 W11 O36 98.4(4) . . ?
O33 W11 O36 159.7(4) . . ?
O27 W11 O36 89.5(4) . . ?
O11 W11 O35 100.7(4) . . ?
O33 W11 O35 87.3(4) . . ?
O27 W11 O35 159.8(4) . . ?
O36 W11 O35 87.7(4) . . ?
O11 W11 O40 171.3(4) . . ?
O33 W11 O40 85.5(3) . . ?
O27 W11 O40 85.2(3) . . ?
O36 W11 O40 74.2(3) . . ?
O35 W11 O40 74.8(3) . . ?
O12 W12 O15 100.1(4) . . ?
O12 W12 O36 99.4(4) . . ?
O15 W12 O36 160.5(4) . . ?
O12 W12 O26 102.0(4) . . ?
O15 W12 O26 87.7(4) . . ?
O36 W12 O26 89.4(4) . . ?
O12 W12 O34 98.1(4) . . ?
O15 W12 O34 88.0(4) . . ?
O36 W12 O34 88.2(3) . . ?
O26 W12 O34 159.9(4) . . ?
O12 W12 O40 171.9(4) . . ?
O15 W12 O40 83.9(3) . . ?
O36 W12 O40 76.7(3) . . ?
O26 W12 O40 85.2(3) . . ?
O34 W12 O40 74.8(3) . . ?
W1 O13 W3 118.5(4) . . ?
W2 O14 W1 119.3(4) . . ?
W1 O15 W12 149.0(5) . . ?
W5 O16 W1 148.9(5) . . ?
W2 O17 W3 118.3(4) . . ?
W8 O18 W2 149.6(5) . . ?
W2 O19 W10 148.6(5) . . ?
W7 O20 W3 150.5(4) . . ?
W3 O21 W4 147.5(4) . . ?
W4 O22 W5 120.2(4) . . ?
W6 O23 W4 119.0(5) . . ?
W7 O24 W4 150.2(5) . . ?
W6 O25 W5 119.3(4) . . ?
W5 O26 W12 148.4(5) . . ?
W11 O27 W6 147.6(5) . . ?
W6 O28 W9 148.3(6) . . ?
W8 O29 W7 117.7(4) . . ?
W9 O30 W7 119.6(4) . . ?
W10 O31 W8 150.2(5) . . ?
W9 O32 W8 120.8(4) . . ?
W11 O33 W9 148.8(5) . . ?
W10 O34 W12 119.9(5) . . ?
W10 O35 W11 120.0(4) . . ?
W11 O36 W12 120.0(5) . . ?
B1 O37 W2 125.5(6) . . ?
B1 O37 W1 126.4(6) . . ?
W2 O37 W1 89.9(3) . . ?
B1 O37 W3 125.3(7) . . ?
W2 O37 W3 89.3(3) . . ?
W1 O37 W3 88.8(2) . . ?
B1 O38 W5 127.5(6) . . ?
B1 O38 W6 126.1(6) . . ?
W5 O38 W6 89.0(2) . . ?
B1 O38 W4 125.9(7) . . ?
W5 O38 W4 88.2(2) . . ?
W6 O38 W4 87.5(3) . . ?
B1 O39 W8 127.6(6) . . ?
B1 O39 W7 125.7(7) . . ?
W8 O39 W7 88.4(2) . . ?
B1 O39 W9 126.2(6) . . ?
W8 O39 W9 88.3(2) . . ?
W7 O39 W9 88.0(3) . . ?
B1 O40 W12 128.2(5) . . ?
B1 O40 W10 125.3(6) . . ?
W12 O40 W10 90.7(3) . . ?
B1 O40 W11 123.3(6) . . ?
W12 O40 W11 89.1(3) . . ?
W10 O40 W11 88.4(3) . . ?
O60 B2 O60 180.0(15) . 2_666 ?
O60 B2 O59 62.4(8) . . ?
O60 B2 O59 117.6(8) 2_666 . ?
O60 B2 O59 117.6(8) . 2_666 ?
O60 B2 O59 62.4(8) 2_666 2_666 ?
O59 B2 O59 180.0(17) . 2_666 ?
O60 B2 O62 114.8(8) . 2_666 ?
O60 B2 O62 65.2(8) 2_666 2_666 ?
O59 B2 O62 73.5(8) . 2_666 ?
O59 B2 O62 106.5(8) 2_666 2_666 ?
O60 B2 O62 65.2(8) . . ?
O60 B2 O62 114.8(8) 2_666 . ?
O59 B2 O62 106.5(8) . . ?
O59 B2 O62 73.5(8) 2_666 . ?
O62 B2 O62 180.0(13) 2_666 . ?
O60 B2 O61 71.3(9) . 2_666 ?
O60 B2 O61 108.7(9) 2_666 2_666 ?
O59 B2 O61 104.6(9) . 2_666 ?
O59 B2 O61 75.4(9) 2_666 2_666 ?
O62 B2 O61 76.7(7) 2_666 2_666 ?
O62 B2 O61 103.3(7) . 2_666 ?
O60 B2 O61 108.7(9) . . ?
O60 B2 O61 71.3(9) 2_666 . ?
O59 B2 O61 75.4(9) . . ?
O59 B2 O61 104.6(9) 2_666 . ?
O62 B2 O61 103.3(7) 2_666 . ?
O62 B2 O61 76.7(7) . . ?
O61 B2 O61 180.0(10) 2_666 . ?
O41 W13 O47 98.9(5) . . ?
O41 W13 O48 98.4(5) . . ?
O47 W13 O48 90.6(5) . . ?
O41 W13 O49 97.6(5) . . ?
O47 W13 O49 163.5(5) . . ?
O48 W13 O49 85.5(5) . . ?
O41 W13 O50 98.6(5) . . ?
O47 W13 O50 88.6(5) . . ?
O48 W13 O50 162.9(5) . . ?
O49 W13 O50 90.4(5) . . ?
O41 W13 O59 156.6(4) . . ?
O47 W13 O59 95.4(6) . . ?
O48 W13 O59 62.9(5) . . ?
O49 W13 O59 68.6(5) . . ?
O50 W13 O59 100.2(5) . . ?
O41 W13 O62 157.3(4) . 2_666 ?
O47 W13 O62 68.2(5) . 2_666 ?
O48 W13 O62 100.3(5) . 2_666 ?
O49 W13 O62 96.6(5) . 2_666 ?
O50 W13 O62 63.7(5) . 2_666 ?
O59 W13 O62 46.1(5) . 2_666 ?
O42 W14 O49 97.2(5) . . ?
O42 W14 O51 101.2(5) . . ?
O49 W14 O51 86.6(5) . . ?
O42 W14 O52 99.7(6) . 2_666 ?
O49 W14 O52 162.8(6) . 2_666 ?
O51 W14 O52 87.1(6) . 2_666 ?
O42 W14 O57 97.7(6) . 2_666 ?
O49 W14 O57 92.5(5) . 2_666 ?
O51 W14 O57 161.0(6) . 2_666 ?
O52 W14 O57 88.3(5) 2_666 2_666 ?
O42 W14 O61 156.3(6) . . ?
O49 W14 O61 98.2(5) . . ?
O51 W14 O61 97.5(5) . . ?
O52 W14 O61 66.8(6) 2_666 . ?
O57 W14 O61 63.8(6) 2_666 . ?
O42 W14 O59 155.8(5) . . ?
O49 W14 O59 66.6(5) . . ?
O51 W14 O59 61.5(5) . . ?
O52 W14 O59 96.4(6) 2_666 . ?
O57 W14 O59 100.8(6) 2_666 . ?
O61 W14 O59 47.9(6) . . ?
O43 W15 O51 100.1(6) . . ?
O43 W15 O48 98.3(5) . . ?
O51 W15 O48 87.6(5) . . ?
O43 W15 O54 101.8(4) . . ?
O51 W15 O54 87.9(5) . . ?
O48 W15 O54 159.9(5) . . ?
O43 W15 O53 100.9(6) . . ?
O51 W15 O53 159.0(5) . . ?
O48 W15 O53 88.5(5) . . ?
O54 W15 O53 88.7(4) . . ?
O43 W15 O59 158.3(6) . . ?
O51 W15 O59 66.5(6) . . ?
O48 W15 O59 65.3(6) . . ?
O54 W15 O59 95.0(5) . . ?
O53 W15 O59 93.1(5) . . ?
O43 W15 O60 163.8(5) . . ?
O51 W15 O60 91.0(6) . . ?
O48 W15 O60 93.8(5) . . ?
O54 W15 O60 66.7(5) . . ?
O53 W15 O60 68.6(5) . . ?
O59 W15 O60 37.9(5) . . ?
O44 W16 O50 99.3(6) . 2_666 ?
O44 W16 O55 100.8(7) . 2_666 ?
O50 W16 O55 89.2(5) 2_666 2_666 ?
O44 W16 O56 97.5(6) . . ?
O50 W16 O56 88.3(5) 2_666 . ?
O55 W16 O56 161.8(5) 2_666 . ?
O44 W16 O54 100.1(5) . . ?
O50 W16 O54 160.6(5) 2_666 . ?
O55 W16 O54 87.1(5) 2_666 . ?
O56 W16 O54 89.2(4) . . ?
O44 W16 O62 162.0(6) . . ?
O50 W16 O62 67.0(5) 2_666 . ?
O55 W16 O62 68.7(6) 2_666 . ?
O56 W16 O62 93.8(5) . . ?
O54 W16 O62 94.0(4) . . ?
O44 W16 O60 159.1(6) . . ?
O50 W16 O60 96.2(5) 2_666 . ?
O55 W16 O60 93.4(6) 2_666 . ?
O56 W16 O60 68.9(5) . . ?
O54 W16 O60 65.1(4) . . ?
O62 W16 O60 38.9(5) . . ?
O45 W17 O53 99.3(4) . . ?
O45 W17 O58 99.5(7) . . ?
O53 W17 O58 88.5(5) . . ?
O45 W17 O56 101.5(5) . . ?
O53 W17 O56 89.8(4) . . ?
O58 W17 O56 158.9(6) . . ?
O45 W17 O57 98.1(6) . . ?
O53 W17 O57 162.6(6) . . ?
O58 W17 O57 87.4(5) . . ?
O56 W17 O57 88.0(5) . . ?
O45 W17 O61 156.2(6) . 2_666 ?
O53 W17 O61 97.8(5) . 2_666 ?
O58 W17 O61 64.4(6) . 2_666 ?
O56 W17 O61 95.0(5) . 2_666 ?
O57 W17 O61 65.2(6) . 2_666 ?
O46 W18 O47 99.6(5) . . ?
O46 W18 O52 98.6(6) . . ?
O47 W18 O52 161.8(6) . . ?
O46 W18 O58 100.5(6) . . ?
O47 W18 O58 88.0(5) . . ?
O52 W18 O58 88.4(5) . . ?
O46 W18 O55 99.0(6) . . ?
O47 W18 O55 87.8(4) . . ?
O52 W18 O55 89.6(5) . . ?
O58 W18 O55 160.5(7) . . ?
O46 W18 O61 154.8(5) . 2_666 ?
O47 W18 O61 97.1(6) . 2_666 ?
O52 W18 O61 65.7(5) . 2_666 ?
O58 W18 O61 61.3(6) . 2_666 ?
O55 W18 O61 100.4(6) . 2_666 ?
O46 W18 O62 156.7(4) . 2_666 ?
O47 W18 O62 66.3(5) . 2_666 ?
O52 W18 O62 96.6(6) . 2_666 ?
O58 W18 O62 97.5(6) . 2_666 ?
O55 W18 O62 63.5(5) . 2_666 ?
O61 W18 O62 48.5(5) 2_666 2_666 ?
W13 O41 Ho1 169.7(5) . . ?
W13 O47 W18 134.7(6) . . ?
W15 O48 W13 135.3(7) . . ?
W14 O49 W13 134.0(6) . . ?
W16 O50 W13 133.2(7) 2_666 . ?
W15 O51 W14 137.6(6) . . ?
W18 O52 W14 133.1(7) . 2_666 ?
W17 O53 W15 135.4(6) . . ?
W16 O54 W15 136.6(5) . . ?
W16 O55 W18 133.2(8) 2_666 . ?
W16 O56 W17 136.1(5) . . ?
W17 O57 W14 132.9(9) . 2_666 ?
W17 O58 W18 137.4(9) . . ?
O60 O59 B2 53.4(7) . . ?
O60 O59 W15 76.0(8) . . ?
B2 O59 W15 129.4(9) . . ?
O60 O59 W13 138.6(13) . . ?
B2 O59 W13 120.6(8) . . ?
W15 O59 W13 96.2(6) . . ?
O60 O59 W14 129.9(12) . . ?
B2 O59 W14 116.9(10) . . ?
W15 O59 W14 93.9(5) . . ?
W13 O59 W14 90.8(5) . . ?
B2 O60 O59 64.2(8) . . ?
B2 O60 O62 62.8(7) . . ?
O59 O60 O62 106.0(13) . . ?
B2 O60 O61 61.4(8) . 2_666 ?
O59 O60 O61 99.7(11) . 2_666 ?
O62 O60 O61 96.4(10) . 2_666 ?
B2 O60 W15 130.3(9) . . ?
O59 O60 W15 66.1(7) . . ?
O62 O60 W15 134.1(11) . . ?
O61 O60 W15 129.2(10) 2_666 . ?
B2 O60 W16 126.0(9) . . ?
O59 O60 W16 135.8(12) . . ?
O62 O60 W16 63.2(7) . . ?
O61 O60 W16 123.3(9) 2_666 . ?
W15 O60 W16 90.5(4) . . ?
B2 O61 O60 47.3(7) . 2_666 ?
B2 O61 W17 124.4(8) . 2_666 ?
O60 O61 W17 77.0(7) 2_666 2_666 ?
B2 O61 W14 119.8(8) . . ?
O60 O61 W14 135.3(9) 2_666 . ?
W17 O61 W14 98.0(6) 2_666 . ?
B2 O61 W18 117.3(7) . 2_666 ?
O60 O61 W18 130.2(9) 2_666 2_666 ?
W17 O61 W18 96.7(7) 2_666 2_666 ?
W14 O61 W18 94.4(6) . 2_666 ?
B2 O62 O60 51.9(7) . . ?
B2 O62 W16 129.8(8) . . ?
O60 O62 W16 77.9(7) . . ?
B2 O62 W13 119.8(7) . 2_666 ?
O60 O62 W13 139.8(10) . 2_666 ?
W16 O62 W13 95.7(5) . 2_666 ?
B2 O62 W18 117.4(7) . 2_666 ?
O60 O62 W18 129.0(10) . 2_666 ?
W16 O62 W18 94.4(5) . 2_666 ?
W13 O62 W18 90.8(5) 2_666 2_666 ?
O65 Ho1 O69 93.5(3) . . ?
O65 Ho1 O63 77.4(3) . . ?
O69 Ho1 O63 150.4(3) . . ?
O65 Ho1 O67 150.1(3) . . ?
O69 Ho1 O67 95.1(3) . . ?
O63 Ho1 O67 81.0(3) . . ?
O65 Ho1 O3W 91.6(3) . . ?
O69 Ho1 O3W 140.0(4) . . ?
O63 Ho1 O3W 69.0(4) . . ?
O67 Ho1 O3W 99.9(3) . . ?
O65 Ho1 O41 78.4(3) . . ?
O69 Ho1 O41 74.2(3) . . ?
O63 Ho1 O41 76.4(3) . . ?
O67 Ho1 O41 76.5(3) . . ?
O3W Ho1 O41 145.4(4) . . ?
O65 Ho1 O1W 144.3(4) . . ?
O69 Ho1 O1W 79.0(3) . . ?
O63 Ho1 O1W 124.1(3) . . ?
O67 Ho1 O1W 65.6(3) . . ?
O3W Ho1 O1W 74.0(3) . . ?
O41 Ho1 O1W 130.8(3) . . ?
O65 Ho1 O2W 73.9(3) . . ?
O69 Ho1 O2W 68.0(3) . . ?
O63 Ho1 O2W 133.2(3) . . ?
O67 Ho1 O2W 135.7(3) . . ?
O3W Ho1 O2W 75.5(4) . . ?
O41 Ho1 O2W 130.9(3) . . ?
O1W Ho1 O2W 71.0(3) . . ?
N1 O63 Ho1 134.8(6) . . ?
N2 O64 Ho2 132.8(9) . . ?
C5 N1 O63 122.1(9) . . ?
C5 N1 C1 119.0(11) . . ?
O63 N1 C1 118.6(11) . . ?
C8 N2 C9 124.3(13) . . ?
C8 N2 O64 121.0(11) . . ?
C9 N2 O64 114.7(14) . . ?
C2 C1 N1 119.4(13) . . ?
C2 C1 H1A 120.3 . . ?
N1 C1 H1A 120.3 . . ?
C1 C2 C3 120.4(12) . . ?
C1 C2 H2A 119.8 . . ?
C3 C2 H2A 119.8 . . ?
C4 C3 C2 116.4(13) . . ?
C4 C3 C6 122.3(13) . . ?
C2 C3 C6 121.3(11) . . ?
C5 C4 C3 123.0(15) . . ?
C5 C4 H4A 118.5 . . ?
C3 C4 H4A 118.5 . . ?
C4 C5 N1 121.0(11) . . ?
C4 C5 H5A 119.5 . . ?
N1 C5 H5A 119.5 . . ?
C7 C6 C10 116.3(13) . . ?
C7 C6 C3 123.3(14) . . ?
C10 C6 C3 120.3(11) . . ?
C6 C7 C8 122.3(14) . . ?
C6 C7 H7A 118.9 . . ?
C8 C7 H7A 118.9 . . ?
N2 C8 C7 117.3(12) . . ?
N2 C8 H8A 121.4 . . ?
C7 C8 H8A 121.4 . . ?
N2 C9 C10 117.3(15) . . ?
N2 C9 H9A 121.3 . . ?
C10 C9 H9A 121.3 . . ?
C6 C10 C9 122.4(12) . . ?
C6 C10 H10A 118.8 . . ?
C9 C10 H10A 118.8 . . ?
N3 O65 Ho1 144.5(7) . . ?
C11 N3 C15 123.6(11) . . ?
C11 N3 O65 117.6(11) . . ?
C15 N3 O65 118.8(9) . . ?
C18 N4 C19 119.2(13) . . ?
C18 N4 O66 119.0(11) . . ?
C19 N4 O66 121.4(12) . . ?
N3 C11 C12 116.5(13) . . ?
N3 C11 H11A 121.8 . . ?
C12 C11 H11A 121.8 . . ?
C13 C12 C11 126.1(13) . . ?
C13 C12 H12A 116.9 . . ?
C11 C12 H12A 116.9 . . ?
C14 C13 C12 111.9(13) . . ?
C14 C13 C16 122.8(14) . . ?
C12 C13 C16 125.1(11) . . ?
C13 C14 C15 124.9(14) . . ?
C13 C14 H14A 117.5 . . ?
C15 C14 H14A 117.5 . . ?
N3 C15 C14 116.4(11) . . ?
N3 C15 H15A 121.8 . . ?
C14 C15 H15A 121.8 . . ?
C20 C16 C17 114.1(13) . . ?
C20 C16 C13 123.5(12) . . ?
C17 C16 C13 122.4(12) . . ?
C16 C17 C18 120.5(13) . . ?
C16 C17 H17A 119.8 . . ?
C18 C17 H17A 119.8 . . ?
N4 C18 C17 120.9(13) . . ?
N4 C18 H18A 119.5 . . ?
C17 C18 H18A 119.5 . . ?
N4 C19 C20 121.6(16) . . ?
N4 C19 H19A 119.2 . . ?
C20 C19 H19A 119.2 . . ?
C19 C20 C16 122.7(16) . . ?
C19 C20 H20A 118.6 . . ?
C16 C20 H20A 118.6 . . ?
N5 O67 Ho1 137.2(6) . . ?
O67 N5 C25 121.4(13) . . ?
O67 N5 C21 122.4(10) . . ?
C25 N5 C21 116.1(13) . . ?
C29 N6 C28 119.3(16) . . ?
C29 N6 O68 114.9(13) . . ?
C28 N6 O68 125.6(16) . . ?
C22 C21 N5 125.1(11) . . ?
C22 C21 H21A 117.5 . . ?
N5 C21 H21A 117.5 . . ?
C21 C22 C23 119.4(13) . . ?
C21 C22 H22A 120.3 . . ?
C23 C22 H22A 120.3 . . ?
C22 C23 C24 119.0(14) . . ?
C22 C23 C26 123.3(12) . . ?
C24 C23 C26 117.5(11) . . ?
C23 C24 C25 117.5(12) . . ?
C23 C24 H24A 121.2 . . ?
C25 C24 H24A 121.2 . . ?
N5 C25 C24 122.8(16) . . ?
N5 C25 H25A 118.6 . . ?
C24 C25 H25A 118.6 . . ?
C27 C26 C30 113.5(16) . . ?
C27 C26 C23 122.6(11) . . ?
C30 C26 C23 123.9(15) . . ?
C26 C27 C28 123.3(13) . . ?
C26 C27 H27A 118.3 . . ?
C28 C27 H27A 118.3 . . ?
N6 C28 C27 122.7(16) . . ?
N6 C28 H28A 118.6 . . ?
C27 C28 H28A 118.6 . . ?
N6 C29 C30 118.7(15) . . ?
N6 C29 H29A 120.6 . . ?
C30 C29 H29A 120.6 . . ?
C26 C30 C29 122.3(18) . . ?
C26 C30 H30A 118.9 . . ?
C29 C30 H30A 118.9 . . ?
N7 O69 Ho1 132.2(7) . . ?
N8 O70 Ho2 142.1(9) . 2_666 ?
O69 N7 C31 121.3(9) . . ?
O69 N7 C35 117.4(9) . . ?
C31 N7 C35 121.3(10) . . ?
C39 N8 C38 118.2(12) . . ?
C39 N8 O70 119.7(11) . . ?
C38 N8 O70 122.1(12) . . ?
N7 C31 C32 119.7(10) . . ?
N7 C31 H31A 120.2 . . ?
C32 C31 H31A 120.2 . . ?
C31 C32 C33 122.1(11) . . ?
C31 C32 H32A 118.9 . . ?
C33 C32 H32A 119.0 . . ?
C34 C33 C32 115.8(10) . . ?
C34 C33 C36 123.7(10) . . ?
C32 C33 C36 120.2(10) . . ?
C33 C34 C35 124.1(10) . . ?
C33 C34 H34A 117.9 . . ?
C35 C34 H34A 117.9 . . ?
N7 C35 C34 116.9(11) . . ?
N7 C35 H35A 121.6 . . ?
C34 C35 H35A 121.6 . . ?
C37 C36 C40 112.8(12) . . ?
C37 C36 C33 125.9(12) . . ?
C40 C36 C33 121.3(11) . . ?
C36 C37 C38 124.5(13) . . ?
C36 C37 H37A 117.8 . . ?
C38 C37 H37A 117.8 . . ?
N8 C38 C37 119.8(13) . . ?
N8 C38 H38A 120.1 . . ?
C37 C38 H38A 120.1 . . ?
N8 C39 C40 124.6(15) . . ?
N8 C39 H39A 117.7 . . ?
C40 C39 H39A 117.7 . . ?
C39 C40 C36 120.1(15) . . ?
C39 C40 H40A 120.0 . . ?
C36 C40 H40A 120.0 . . ?
O71 Ho2 O7W 84.7(5) . . ?
O71 Ho2 O70 71.8(4) . 2_666 ?
O7W Ho2 O70 76.8(4) . 2_666 ?
O71 Ho2 O64 110.3(5) . . ?
O7W Ho2 O64 145.9(4) . . ?
O70 Ho2 O64 79.2(4) 2_666 . ?
O71 Ho2 O8W 83.8(10) . . ?
O7W Ho2 O8W 67.9(7) . . ?
O70 Ho2 O8W 138.6(7) 2_666 . ?
O64 Ho2 O8W 141.7(6) . . ?
O71 Ho2 O6W 150.5(4) . . ?
O7W Ho2 O6W 75.8(5) . . ?
O70 Ho2 O6W 82.2(4) 2_666 . ?
O64 Ho2 O6W 77.2(4) . . ?
O8W Ho2 O6W 108.3(10) . . ?
O71 Ho2 O5W 137.4(5) . . ?
O7W Ho2 O5W 113.0(6) . . ?
O70 Ho2 O5W 147.8(5) 2_666 . ?
O64 Ho2 O5W 77.1(5) . . ?
O8W Ho2 O5W 69.5(9) . . ?
O6W Ho2 O5W 71.6(5) . . ?
O71 Ho2 O4W 68.2(5) . . ?
O7W Ho2 O4W 136.4(4) . . ?
O70 Ho2 O4W 122.0(4) 2_666 . ?
O64 Ho2 O4W 77.3(4) . . ?
O8W Ho2 O4W 75.6(8) . . ?
O6W Ho2 O4W 140.1(4) . . ?
O5W Ho2 O4W 73.1(5) . . ?
N9 O71 Ho2 134.0(11) . . ?
O71 N9 C45 120.1(11) . . ?
O71 N9 C41 121.1(10) . . ?
C45 N9 C41 118.6(10) . . ?
N9 C41 C42 118.1(10) . . ?
N9 C41 H41A 120.9 . . ?
C42 C41 H41A 120.9 . . ?
C41 C42 C43 125.0(11) . . ?
C41 C42 H42A 117.5 . . ?
C43 C42 H42A 117.5 . . ?
C42 C43 C44 114.2(10) . . ?
C42 C43 C43 118.2(12) . 2_756 ?
C44 C43 C43 126.0(10) . 2_756 ?
C43 C44 C45 122.0(11) . . ?
C43 C44 H44A 119.0 . . ?
C45 C44 H44A 119.0 . . ?
N9 C45 C44 121.1(11) . . ?
N9 C45 H45A 119.5 . . ?
C44 C45 H45A 119.5 . . ?
O72 N10 C50 119.2(13) . . ?
O72 N10 C46 128.1(16) . . ?
C50 N10 C46 112.8(16) . . ?
C47 C46 N10 123.5(17) . . ?
C47 C46 H46A 118.2 . . ?
N10 C46 H46A 118.2 . . ?
C48 C47 C46 122.2(14) . . ?
C48 C47 H47A 118.9 . . ?
C46 C47 H47A 118.9 . . ?
C47 C48 C49 117.0(15) . . ?
C47 C48 C48 120.4(14) . 2_567 ?
C49 C48 C48 122.2(16) . 2_567 ?
C48 C49 C50 118.1(15) . . ?
C48 C49 H49A 120.9 . . ?
C50 C49 H49A 120.9 . . ?
N10 C50 C49 125.8(14) . . ?
N10 C50 H50A 117.1 . . ?
C49 C50 H50A 117.1 . . ?
O73 N11 C51 122.7(14) . . ?
O73 N11 C55 121.2(16) . . ?
C51 N11 C55 116.1(18) . . ?
C52 C51 N11 121.1(16) . . ?
C52 C51 H51A 119.4 . . ?
N11 C51 H51A 119.4 . . ?
C51 C52 C53 122(2) . . ?
C51 C52 H52A 119.0 . . ?
C53 C52 H52A 119.0 . . ?
C54 C53 C52 122.3(19) . . ?
C54 C53 C53 115.8(16) . 2_655 ?
C52 C53 C53 121(2) . 2_655 ?
C53 C54 C55 113.8(15) . . ?
C53 C54 H54A 123.1 . . ?
C55 C54 H54A 123.1 . . ?
N11 C55 C54 124.1(18) . . ?
N11 C55 H55A 117.9 . . ?
C54 C55 H55A 117.9 . . ?
O74 N12 C60 123.4(12) . . ?
O74 N12 C56 117.7(12) . . ?
C60 N12 C56 118.9(13) . . ?
N12 C56 C57 121.2(13) . . ?
N12 C56 H56A 119.4 . . ?
C57 C56 H56A 119.4 . . ?
C58 C57 C56 122.6(13) . . ?
C58 C57 H57A 118.7 . . ?
C56 C57 H57A 118.7 . . ?
C59 C58 C57 113.8(12) . . ?
C59 C58 C58 120.9(16) . 2_676 ?
C57 C58 C58 125.3(15) . 2_676 ?
C58 C59 C60 123.5(14) . . ?
C58 C59 H59A 118.3 . . ?
C60 C59 H59A 118.3 . . ?
N12 C60 C59 120.0(14) . . ?
N12 C60 H60A 120.0 . . ?
C59 C60 H60A 120.0 . . ?
C61 N13 C64 112.8(10) . . ?
C61 N13 H13A 109.0 . . ?
C64 N13 H13A 109.0 . . ?
C61 N13 H13B 109.0 . . ?
C64 N13 H13B 109.0 . . ?
H13A N13 H13B 107.8 . . ?
C62 N14 C63 117.9(11) . . ?
C62 N14 H14B 107.8 . . ?
C63 N14 H14B 107.8 . . ?
C62 N14 H14C 107.8 . . ?
C63 N14 H14C 107.8 . . ?
H14B N14 H14C 107.2 . . ?
C64 C63 N14 103.8(11) . . ?
C64 C63 H63A 111.0 . . ?
N14 C63 H63A 111.0 . . ?
C64 C63 H63B 111.0 . . ?
N14 C63 H63B 111.0 . . ?
H63A C63 H63B 109.0 . . ?
N13 C61 C62 105.9(12) . . ?
N13 C61 H61A 110.6 . . ?
C62 C61 H61A 110.6 . . ?
N13 C61 H61B 110.6 . . ?
C62 C61 H61B 110.6 . . ?
H61A C61 H61B 108.7 . . ?
C61 C62 N14 116.1(12) . . ?
C61 C62 H62A 108.3 . . ?
N14 C62 H62A 108.3 . . ?
C61 C62 H62B 108.3 . . ?
N14 C62 H62B 108.3 . . ?
H62A C62 H62B 107.4 . . ?
C63 C64 N13 124.9(13) . . ?
C63 C64 H64A 106.1 . . ?
N13 C64 H64A 106.1 . . ?
C63 C64 H64B 106.1 . . ?
N13 C64 H64B 106.1 . . ?
H64A C64 H64B 106.3 . . ?

loop_
_geom_bond_atom_site_label_1
_geom_bond_atom_site_label_2
_geom_bond_distance
_geom_bond_site_symmetry_2
_geom_bond_publ_flag
B1 O39 1.504(12) . ?
B1 O38 1.516(13) . ?
B1 O40 1.524(18) . ?
B1 O37 1.533(14) . ?
W1 O1 1.696(8) . ?
W1 O15 1.888(9) . ?
W1 O13 1.900(9) . ?
W1 O16 1.903(8) . ?
W1 O14 1.920(8) . ?
W1 O37 2.349(7) . ?
W2 O2 1.700(9) . ?
W2 O19 1.881(9) . ?
W2 O17 1.902(10) . ?
W2 O18 1.907(7) . ?
W2 O14 1.916(7) . ?
W2 O37 2.339(7) . ?
W3 O3 1.709(9) . ?
W3 O21 1.870(8) . ?
W3 O20 1.889(7) . ?
W3 O13 1.936(8) . ?
W3 O17 1.948(9) . ?
W3 O37 2.364(8) . ?
W4 O4 1.717(11) . ?
W4 O22 1.869(10) . ?
W4 O24 1.897(8) . ?
W4 O21 1.925(8) . ?
W4 O23 1.934(10) . ?
W4 O38 2.406(9) . ?
W5 O5 1.705(8) . ?
W5 O26 1.887(10) . ?
W5 O16 1.899(8) . ?
W5 O25 1.913(9) . ?
W5 O22 1.938(11) . ?
W5 O38 2.336(7) . ?
W6 O6 1.708(10) . ?
W6 O28 1.888(8) . ?
W6 O23 1.898(12) . ?
W6 O25 1.907(10) . ?
W6 O27 1.915(10) . ?
W6 O38 2.368(7) . ?
W7 O7 1.687(10) . ?
W7 O24 1.876(9) . ?
W7 O20 1.889(7) . ?
W7 O30 1.915(9) . ?
W7 O29 1.940(8) . ?
W7 O39 2.368(9) . ?
W8 O8 1.692(7) . ?
W8 O18 1.876(7) . ?
W8 O31 1.887(9) . ?
W8 O32 1.906(8) . ?
W8 O29 1.910(10) . ?
W8 O39 2.360(7) . ?
W9 O9 1.700(8) . ?
W9 O32 1.893(7) . ?
W9 O28 1.894(8) . ?
W9 O30 1.903(10) . ?
W9 O33 1.938(10) . ?
W9 O39 2.383(7) . ?
W10 O10 1.718(9) . ?
W10 O31 1.879(8) . ?
W10 O34 1.898(8) . ?
W10 O35 1.901(8) . ?
W10 O19 1.913(8) . ?
W10 O40 2.336(8) . ?
W11 O11 1.706(10) . ?
W11 O33 1.856(9) . ?
W11 O27 1.891(9) . ?
W11 O36 1.903(8) . ?
W11 O35 1.919(8) . ?
W11 O40 2.407(8) . ?
W12 O12 1.716(10) . ?
W12 O15 1.893(8) . ?
W12 O36 1.912(8) . ?
W12 O26 1.914(9) . ?
W12 O34 1.916(9) . ?
W12 O40 2.302(8) . ?
B2 O60 1.388(13) . ?
B2 O60 1.388(13) 2_666 ?
B2 O59 1.557(15) . ?
B2 O59 1.557(15) 2_666 ?
B2 O62 1.568(14) 2_666 ?
B2 O62 1.568(14) . ?
B2 O61 1.657(19) 2_666 ?
B2 O61 1.657(19) . ?
W13 O41 1.690(8) . ?
W13 O47 1.875(11) . ?
W13 O48 1.886(10) . ?
W13 O49 1.898(11) . ?
W13 O50 1.912(10) . ?
W13 O59 2.386(16) . ?
W13 O62 2.392(14) 2_666 ?
W14 O42 1.699(10) . ?
W14 O49 1.872(11) . ?
W14 O51 1.889(12) . ?
W14 O52 1.899(11) 2_666 ?
W14 O57 1.909(12) 2_666 ?
W14 O61 2.346(15) . ?
W14 O59 2.487(18) . ?
W15 O43 1.688(9) . ?
W15 O51 1.852(12) . ?
W15 O48 1.873(10) . ?
W15 O54 1.882(9) . ?
W15 O53 1.942(10) . ?
W15 O59 2.282(15) . ?
W15 O60 2.422(13) . ?
W16 O44 1.692(9) . ?
W16 O50 1.858(9) 2_666 ?
W16 O55 1.868(14) 2_666 ?
W16 O56 1.873(11) . ?
W16 O54 1.877(9) . ?
W16 O62 2.276(13) . ?
W16 O60 2.494(15) . ?
W17 O45 1.694(10) . ?
W17 O53 1.822(9) . ?
W17 O58 1.851(11) . ?
W17 O56 1.892(11) . ?
W17 O57 1.902(11) . ?
W17 O61 2.284(15) 2_666 ?
W18 O46 1.688(11) . ?
W18 O47 1.880(9) . ?
W18 O52 1.896(11) . ?
W18 O58 1.905(12) . ?
W18 O55 1.932(12) . ?
W18 O61 2.399(16) 2_666 ?
W18 O62 2.474(16) 2_666 ?
O41 Ho1 2.388(8) . ?
O50 W16 1.858(9) 2_666 ?
O52 W14 1.899(11) 2_666 ?
O55 W16 1.868(14) 2_666 ?
O57 W14 1.909(12) 2_666 ?
O59 O60 1.53(2) . ?
O60 O62 1.60(2) . ?
O60 O61 1.79(2) 2_666 ?
O61 O60 1.79(2) 2_666 ?
O61 W17 2.284(15) 2_666 ?
O61 W18 2.399(16) 2_666 ?
O62 W13 2.392(14) 2_666 ?
O62 W18 2.474(16) 2_666 ?
Ho1 O65 2.257(7) . ?
Ho1 O69 2.317(8) . ?
Ho1 O63 2.329(9) . ?
Ho1 O67 2.330(8) . ?
Ho1 O3W 2.356(10) . ?
Ho1 O1W 2.405(8) . ?
Ho1 O2W 2.428(9) . ?
O63 N1 1.349(12) . ?
O64 N2 1.354(15) . ?
O64 Ho2 2.292(9) . ?
N1 C5 1.339(16) . ?
N1 C1 1.378(14) . ?
N2 C8 1.33(2) . ?
N2 C9 1.331(16) . ?
C1 C2 1.351(17) . ?
C1 H1A 0.9300 . ?
C2 C3 1.39(2) . ?
C2 H2A 0.9300 . ?
C3 C4 1.345(16) . ?
C3 C6 1.48(2) . ?
C4 C5 1.316(17) . ?
C4 H4A 0.9300 . ?
C5 H5A 0.9300 . ?
C6 C7 1.358(16) . ?
C6 C10 1.38(2) . ?
C7 C8 1.405(18) . ?
C7 H7A 0.9300 . ?
C8 H8A 0.9300 . ?
C9 C10 1.388(19) . ?
C9 H9A 0.9300 . ?
C10 H10A 0.9300 . ?
O65 N3 1.332(12) . ?
O66 N4 1.346(13) . ?
N3 C11 1.259(16) . ?
N3 C15 1.316(18) . ?
N4 C18 1.289(18) . ?
N4 C19 1.308(18) . ?
C11 C12 1.381(19) . ?
C11 H11A 0.9300 . ?
C12 C13 1.34(2) . ?
C12 H12A 0.9300 . ?
C13 C14 1.306(16) . ?
C13 C16 1.488(18) . ?
C14 C15 1.399(18) . ?
C14 H14A 0.9300 . ?
C15 H15A 0.9300 . ?
C16 C20 1.37(2) . ?
C16 C17 1.369(16) . ?
C17 C18 1.386(18) . ?
C17 H17A 0.9300 . ?
C18 H18A 0.9300 . ?
C19 C20 1.33(2) . ?
C19 H19A 0.9300 . ?
C20 H20A 0.9300 . ?
O67 N5 1.284(13) . ?
O68 N6 1.351(17) . ?
N5 C25 1.312(15) . ?
N5 C21 1.347(17) . ?
N6 C29 1.30(3) . ?
N6 C28 1.300(16) . ?
C21 C22 1.328(18) . ?
C21 H21A 0.9300 . ?
C22 C23 1.336(15) . ?
C22 H22A 0.9300 . ?
C23 C24 1.391(19) . ?
C23 C26 1.49(2) . ?
C24 C25 1.40(2) . ?
C24 H24A 0.9300 . ?
C25 H25A 0.9300 . ?
C26 C27 1.33(2) . ?
C26 C30 1.38(2) . ?
C27 C28 1.36(2) . ?
C27 H27A 0.9300 . ?
C28 H28A 0.9300 . ?
C29 C30 1.43(3) . ?
C29 H29A 0.9300 . ?
C30 H30A 0.9300 . ?
O69 N7 1.331(11) . ?
O70 N8 1.309(13) . ?
O70 Ho2 2.290(11) 2_666 ?
N7 C31 1.344(14) . ?
N7 C35 1.393(14) . ?
N8 C39 1.302(18) . ?
N8 C38 1.309(16) . ?
C31 C32 1.379(15) . ?
C31 H31A 0.9300 . ?
C32 C33 1.399(15) . ?
C32 H32A 0.9300 . ?
C33 C34 1.356(15) . ?
C33 C36 1.450(15) . ?
C34 C35 1.394(16) . ?
C34 H34A 0.9300 . ?
C35 H35A 0.9300 . ?
C36 C37 1.353(18) . ?
C36 C40 1.411(19) . ?
C37 C38 1.376(18) . ?
C37 H37A 0.9300 . ?
C38 H38A 0.9300 . ?
C39 C40 1.343(19) . ?
C39 H39A 0.9300 . ?
C40 H40A 0.9300 . ?
Ho2 O71 2.279(15) . ?
Ho2 O7W 2.289(12) . ?
Ho2 O70 2.290(11) 2_666 ?
Ho2 O8W 2.36(2) . ?
Ho2 O6W 2.365(14) . ?
Ho2 O5W 2.395(16) . ?
Ho2 O4W 2.410(13) . ?
O71 N9 1.331(16) . ?
N9 C45 1.379(8) . ?
N9 C41 1.382(9) . ?
C41 C42 1.383(9) . ?
C41 H41A 0.9300 . ?
C42 C43 1.385(8) . ?
C42 H42A 0.9300 . ?
C43 C44 1.388(9) . ?
C43 C43 1.45(2) 2_756 ?
C44 C45 1.390(9) . ?
C44 H44A 0.9300 . ?
C45 H45A 0.9300 . ?
O72 N10 1.262(18) . ?
N10 C50 1.34(2) . ?
N10 C46 1.361(19) . ?
C46 C47 1.35(3) . ?
C46 H46A 0.9300 . ?
C47 C48 1.33(2) . ?
C47 H47A 0.9300 . ?
C48 C49 1.379(17) . ?
C48 C48 1.51(3) 2_567 ?
C49 C50 1.38(2) . ?
C49 H49A 0.9300 . ?
C50 H50A 0.9300 . ?
O73 N11 1.34(2) . ?
N11 C51 1.35(3) . ?
N11 C55 1.38(2) . ?
C51 C52 1.30(3) . ?
C51 H51A 0.9300 . ?
C52 C53 1.36(2) . ?
C52 H52A 0.9300 . ?
C53 C54 1.34(2) . ?
C53 C53 1.57(4) 2_655 ?
C54 C55 1.40(3) . ?
C54 H54A 0.9300 . ?
C55 H55A 0.9300 . ?
O74 N12 1.316(14) . ?
N12 C60 1.321(17) . ?
N12 C56 1.332(19) . ?
C56 C57 1.411(19) . ?
C56 H56A 0.9300 . ?
C57 C58 1.389(17) . ?
C57 H57A 0.9300 . ?
C58 C59 1.342(19) . ?
C58 C58 1.40(2) 2_676 ?
C59 C60 1.45(2) . ?
C59 H59A 0.9300 . ?
C60 H60A 0.9300 . ?
N13 C61 1.483(9) . ?
N13 C64 1.488(9) . ?
N13 H13A 0.9000 . ?
N13 H13B 0.9000 . ?
N14 C62 1.486(9) . ?
N14 C63 1.486(9) . ?
N14 H14B 0.9000 . ?
N14 H14C 0.9000 . ?
C63 C64 1.486(9) . ?
C63 H63A 0.9700 . ?
C63 H63B 0.9700 . ?
C61 C62 1.483(10) . ?
C61 H61A 0.9700 . ?
C61 H61B 0.9700 . ?
C62 H62A 0.9700 . ?
C62 H62B 0.9700 . ?
C64 H64A 0.9700 . ?
C64 H64B 0.9700 . ?
